data_1545549
loop_
_publ_author_name
'Arnold, Polly L.'
'Stevens, Charlotte J.'
'Bell, Nicola L.'
'Lord, Rianne M.'
'Goldberg, Jonathan M.'
'Nichol, Gary S.'
'Love, Jason B.'

_publ_section_title
;
 Multi-electron reduction of sulfur and carbon disulfide using binuclear
 uranium(iii) borohydride complexes
;
_journal_issue 5
_journal_name_full 'Chem. Sci.'
_journal_page_first 3609
_journal_paper_doi 10.1039/C7SC00382J
_journal_volume 8
_journal_year 2017
_chemical_formula_moiety 'C61 H48 N8 S9 U2'
_chemical_formula_sum 'C61 H48 N8 S9 U2'
_chemical_formula_weight 1657.67
_space_group_crystal_system orthorhombic
_space_group_IT_number 19
_space_group_name_Hall 'P 2ac 2ab'
_space_group_name_H-M_alt 'P 21 21 21'
_symmetry_space_group_name_Hall 'P 2ac 2ab'
_symmetry_space_group_name_H-M 'P 21 21 21'
_atom_sites_solution_hydrogens geom
_audit_creation_date 15-05-21
_audit_creation_method
;
Rigaku CrystalClear-SM Expert 2.1 b32
;
_audit_update_record
;
2016-05-16 deposited with the CCDC.
2017-03-02 downloaded from the CCDC.
;
_cell_angle_alpha 90
_cell_angle_beta 90
_cell_angle_gamma 90
_cell_formula_units_Z 12
_cell_length_a 28.579(8)
_cell_length_b 28.912(8)
_cell_length_c 33.323(8)
_cell_measurement_reflns_used 18436
_cell_measurement_temperature 125(2)
_cell_measurement_theta_max 75.0
_cell_measurement_theta_min 23.8
_cell_volume 27534(13)
_computing_cell_refinement
;
CrystalClear-SM Expert 2.1 b32 (Rigaku, 2014)
;
_computing_data_collection
;
CrystalClear-SM Expert 2.1 b32 (Rigaku, 2014)
;
_computing_data_reduction
;
CrystalClear-SM Expert 2.1 b32 (Rigaku, 2014)
;
_computing_structure_refinement 'SHELXL-2014/7 (Sheldrick, 2014)'
_diffrn_ambient_temperature 125(2)
_diffrn_detector_area_resol_mean 5.8140
_diffrn_measured_fraction_theta_full 0.996
_diffrn_measured_fraction_theta_max 0.994
_diffrn_measurement_device_type
;
Rigaku Pilatus 200K
;
_diffrn_measurement_method 'profile data from \w-scans'
_diffrn_radiation_type CuK\a
_diffrn_radiation_wavelength 1.54187
_diffrn_reflns_av_R_equivalents 0.2206
_diffrn_reflns_av_unetI/netI 0.1391
_diffrn_reflns_Laue_measured_fraction_full 0.996
_diffrn_reflns_Laue_measured_fraction_max 0.994
_diffrn_reflns_limit_h_max 33
_diffrn_reflns_limit_h_min -34
_diffrn_reflns_limit_k_max 34
_diffrn_reflns_limit_k_min -34
_diffrn_reflns_limit_l_max 38
_diffrn_reflns_limit_l_min -40
_diffrn_reflns_number 231223
_diffrn_reflns_point_group_measured_fraction_full 0.988
_diffrn_reflns_point_group_measured_fraction_max 0.986
_diffrn_reflns_theta_full 67.687
_diffrn_reflns_theta_max 67.872
_diffrn_reflns_theta_min 2.023
_diffrn_source 'Sealed Tube'
_exptl_absorpt_coefficient_mu 12.013
_exptl_absorpt_correction_T_max 1.000
_exptl_absorpt_correction_T_min 0.268
_exptl_absorpt_correction_type multi-scan
_exptl_crystal_density_diffrn 1.200
_exptl_crystal_description 'red needle'
_exptl_crystal_F_000 9576
_exptl_crystal_size_max 0.12
_exptl_crystal_size_mid 0.03
_exptl_crystal_size_min 0.03
_refine_diff_density_max 3.285
_refine_diff_density_min -5.047
_refine_diff_density_rms 0.379
_refine_ls_abs_structure_details
;
 Flack x determined using 7901 quotients [(I+)-(I-)]/[(I+)+(I-)]
 (Parsons, Flack and Wagner, Acta Cryst. B69 (2013) 249-259).
;
_refine_ls_abs_structure_Flack 0.445(7)
_refine_ls_extinction_method none
_refine_ls_goodness_of_fit_ref 1.456
_refine_ls_hydrogen_treatment constr
_refine_ls_matrix_type full
_refine_ls_number_parameters 1150
_refine_ls_number_reflns 49276
_refine_ls_number_restraints 275
_refine_ls_restrained_S_all 1.454
_refine_ls_R_factor_all 0.1886
_refine_ls_R_factor_gt 0.1684
_refine_ls_shift/su_max 1.410
_refine_ls_shift/su_mean 0.027
_refine_ls_structure_factor_coef Fsqd
_refine_ls_weighting_details 'w=1/[\s^2^(Fo^2^)+(0.2000P)^2^] where P=(Fo^2^+2Fc^2^)/3'
_refine_ls_weighting_scheme calc
_refine_ls_wR_factor_gt 0.4167
_refine_ls_wR_factor_ref 0.4471
_reflns_Friedel_coverage 0.870
_reflns_Friedel_fraction_full 0.979
_reflns_Friedel_fraction_max 0.977
_reflns_number_gt 34052
_reflns_number_total 49276
_reflns_threshold_expression 'I > 2\s(I)'
_cod_data_source_file c7sc00382j2.cif
_cod_data_source_block shelxl_3
_cod_depositor_comments
;
The following automatic conversions were performed:

'_exptl_absorpt_correction_type' value 'Multi-scan' changed to
'multi-scan' according to
/home/data/users/saulius/crontab/automatic-downloads/rss-feeds/RSC/lib/dictionaries/cif_core.dic
dictionary named 'cif_core.dic' version 2.4.2 from 2011-04-26.

Automatic conversion script
Id: cif_fix_values 4973 2017-02-22 13:04:09Z antanas 

 Adding full bibliography for 1545549--1545553.cif.

2019-02-07
Z value and formula fixed to values more according to usual
chemical conventions.                 miguel
;
_cod_original_formula_sum 'C183 H144 N24 S27 U6'
_cod_original_formula_weight 4973.01
_cod_original_formula_moiety '3(C61 H48 N8 S9 U2)'
_cod_original_formula_units_Z 4
_cod_database_code 1545549
_shelx_space_group_comment
;
The symmetry employed for this shelxl refinement is uniquely defined
by the following loop, which should always be used as a source of
symmetry information in preference to the above space-group names.
They are only intended as comments.
;
_shelx_estimated_absorpt_t_max 0.197
_shelx_estimated_absorpt_t_min 0.197
_olex2_refinement_description
;
1. Fixed Uiso
 At 1.2 times of:
  All C(H) groups, All C(H,H) groups
 At 1.5 times of:
  All C(H,H,H) groups
2. Restrained distances
 C46-N47
 1.4 with sigma of 0.001
 N47-C43
 1.4 with sigma of 0.001
 C46-C45
 1.39 with sigma of 0.001
 C45-C44
 1.39 with sigma of 0.001
 C43-C44
 1.39 with sigma of 0.001
 C46-C48
 1.51 with sigma of 0.001
 C48-C51
 1.57 with sigma of 0.001
 C48-C49
 1.57 with sigma of 0.001
 C43-C42
 1.4 with sigma of 0.001
 C42-N41
 1.32 with sigma of 0.001
 C53-C48
 1.51 with sigma of 0.01
 C55C-C56C
 1.4 with sigma of 0.01
 C54C-C53C
 1.4 with sigma of 0.01
 C55C-C54C
 1.4 with sigma of 0.01
 C77C-C118
 1.39 with sigma of 0.02
 C45B-C44B
 1.39 with sigma of 0.01
 C45B-C46B
 1.39 with sigma of 0.01
 C44B-C43B
 1.39 with sigma of 0.01
 C43B-N47B
 1.4 with sigma of 0.01
 N47B-C46B
 1.4 with sigma of 0.01
 C78B-C77B
 1.4 with sigma of 0.02
 C79B-C78B
 1.4 with sigma of 0.02
 C76B-C77B
 1.4 with sigma of 0.02
 C61C-C60C
 1.37 with sigma of 0.02
 C72C-C73C
 1.37 with sigma of 0.02
 C49-C248
 1.52 with sigma of 0.02
 C51-C52
 1.52 with sigma of 0.02
 C79B-N80B
 1.4 with sigma of 0.02
 C53-N57
 1.4 with sigma of 0.02
 C53-C54
 1.4 with sigma of 0.02
 N57-C53
 1.4 with sigma of 0.01
 N57-C56
 1.4 with sigma of 0.01
 C53-C54
 1.4 with sigma of 0.01
 C54-C55
 1.4 with sigma of 0.01
 C56-C55
 1.4 with sigma of 0.01
 N79-C78
 1.4 with sigma of 0.01
 C78-C77
 1.4 with sigma of 0.01
 C75-N79
 1.4 with sigma of 0.01
 C254-C17
 1.56 with sigma of 0.01
 N79-C78
 1.4 with sigma of 0.01
 N79-C75
 1.4 with sigma of 0.01
 C78-C77
 1.4 with sigma of 0.01
 C77-C193
 1.4 with sigma of 0.02
 C75-C193
 1.4 with sigma of 0.02
 C78-C17
 1.51 with sigma of 0.02
 C17C-C105
 1.51 with sigma of 0.02
 C1AA-C105
 1.52 with sigma of 0.02
 C74-C75
 1.4 with sigma of 0.01
 C74-N73
 1.32 with sigma of 0.01
 C49C-C50C
 1.51 with sigma of 0.01
 C56B-C55B
 1.39 with sigma of 0.01
 C79C-C77C
 2.25 with sigma of 0.02
 C118-C76C
 2.25 with sigma of 0.02
 C43B-C46B
 2.25 with sigma of 0.02
 C43B-C45B
 2.25 with sigma of 0.02
 C44B-C46B
 2.25 with sigma of 0.02
 C77B-C79B
 2.25 with sigma of 0.04
 C78B-C76B
 2.25 with sigma of 0.04
 C79B-C76B
 2.25 with sigma of 0.04
 C56B-C53B
 2.25 with sigma of 0.04
 C54-C56
 2.25 with sigma of 0.04
 C56-C53
 2.25 with sigma of 0.02
 C53-C55
 2.25 with sigma of 0.02
 C56-C54
 2.25 with sigma of 0.02
 C75-C78
 2.25 with sigma of 0.02
 C17-C222
 2.6 with sigma of 0.04
 C78-C193
 2.25 with sigma of 0.02
 C77-C75
 2.25 with sigma of 0.02
 C78-C75
 2.25 with sigma of 0.02
 C78-C254
 2.6 with sigma of 0.04
 C55C-C53C
 2.25 with sigma of 0.04
 N73-C75
 2.4 with sigma of 0.02
 N79-C74
 2.4 with sigma of 0.02
 C21C-C23C
 2.24 with sigma of 0.02
 C46B-C51B
 2.4 with sigma of 0.02
3. Restrained planarity
 N80C, C79C, C77C, C76C
 with sigma of 0.1
 C66, C67, C72, C71, C70, C69, C65, C64, C9H, C68, C60, C61, C62, C63
 with sigma of 0.1
 C79C, C118, C77C, C76C, N80C
 with sigma of 0.1
4. Uiso/Uaniso restraints and constraints
S14C \\sim C13C \\sim S11C \\sim S12C: within 1.7A with sigma of 0.04 and sigma
for terminal atoms of 0.08
S9B \\sim C8B \\sim S7B \\sim S10B: within 1.7A with sigma of 0.04 and sigma
for terminal atoms of 0.08
S7 \\sim C9 \\sim S8 \\sim S10: within 1.7A with sigma of 0.04 and sigma for
terminal atoms of 0.08
S3 \\sim C4 \\sim S5 \\sim S6: within 1.7A with sigma of 0.04 and sigma for
terminal atoms of 0.08
S7C \\sim C9C \\sim S8C \\sim S10C: within 1.7A with sigma of 0.04 and sigma
for terminal atoms of 0.08
S7C \\sim C9C \\sim S8C \\sim S10C: within 1.7A with sigma of 0.04 and sigma
for terminal atoms of 0.08
Uiso(N80C) = Uiso(N47C)
Uiso(C77C) = Uiso(C54C)
Uiso(N80C) = Uiso(C76C) = Uiso(C77C) = Uiso(C118) = Uiso(C79C)
Uiso(C49) = Uiso(C248)
Uiso(N79) = Uiso(C78) = Uiso(C77) = Uiso(C193) = Uiso(C75)
Uiso(N57) = Uiso(C53) = Uiso(C54) = Uiso(C55) = Uiso(C56)
Uiso(C1AA) = Uiso(C105)
Uiso(N73) = Uiso(C74) = Uiso(C75)
Uiso(C1AA) = Uiso(C105) = Uiso(C17C) = Uiso(C16C) = Uiso(C148)
5. Rigid body (RIGU) restrains
 S14C, C13C, S11C, S12C
 with sigma for 1-2 distances of 0.004 and sigma for 1-3 distances of 0.004
 S7B, C8B, S9B, S10B
 with sigma for 1-2 distances of 0.004 and sigma for 1-3 distances of 0.004
 S7, C9, S10, S8
 with sigma for 1-2 distances of 0.004 and sigma for 1-3 distances of 0.004
 S3, C4, S5, S6
 with sigma for 1-2 distances of 0.004 and sigma for 1-3 distances of 0.004
6. Same fragment restrains
{S8C, C9C, S10C, S7C} sigma for 1-2: 0.02, 1-3: 0.02
as
{S9B, C8B, S10B, S7B}
{S3B, C4B, S6B, S5B} sigma for 1-2: 0.02, 1-3: 0.02
as
{S14B, C13B, S11B, S12B}
{S6, C4, S5, S3} sigma for 1-2: 0.02, 1-3: 0.02
as
{S6B, C4B, S5B, S3B}
{N73, C74, C75} sigma for 1-2: 0.02, 1-3: 0.02
as
{N59, C58, C56}
{N47C, C43C, C44C, C45C, C46C} sigma for 1-2: 0.02, 1-3: 0.02
as
{N47, C43, C44, C45, C46}
{C15, C16, C17, C254, C222} sigma for 1-2: 0.02, 1-3: 0.02
as
{C52, C51, C48, C49, C248}
{C76C, C255, N74C, C73C} sigma for 1-2: 0.02, 1-3: 0.02
as
{C23C, C25C, N26C, C27C}
{C40B, C39B, C38B, C37B, C35B, C34B} sigma for 1-2: 0.02, 1-3: 0.02
as
{C27B, C28B, C29B, C30B, C31B, C32B}
{C27C, C28C, C29C, C30C, C31C, C32C} sigma for 1-2: 0.02, 1-3: 0.02
as
{C40C, C39C, C38C, C37C, C35C, C34C}
{N24B, C23B, C22B, C21B, C20B} sigma for 1-2: 0.02, 1-3: 0.02
as
{C38, C72C, C65, C61, C60}
{C17C, C16C, C148} sigma for 1-2: 0.02, 1-3: 0.02
as
{C48C, C51C, C52C}
{C49B, C180} sigma for 1-2: 0.02, 1-3: 0.02
as
{C51B, C52B}
7.a Secondary CH2 refined with riding coordinates:
 C51(HM,HN), C49(HO,HP), C16(H0BA,H1BA), C254(H2BA,H3BA), C16C(H4CA,H5CA),
 C16B(H16A,H16B), C18B(H18A,H18B), C51C(H2FA,H3FA), C49B(H49A,H49B), C50C(H7FA,
 H8FA), C51B(H51A,H51B), C105(H4GA,H5GA)
7.b Aromatic/amide H refined with riding coordinates:
 C74(H), C54C(HA), C55C(HB), C58(HC), C55(HD), C54(HE), C44C(HF), C45C(HG),
 C44(HH), C45(HI), C75B(H75B), C118(HT), C77C(HU), C255(HV), C25C(HW), C22C(HX),
  C21C(HY), C22(HZ), C22B(H22B), C21B(H21B), C39B(H39B), C38B(H38B), C37B(H37B),
  C66C(H0AA), C28B(H28B), C29B(H29B), C30B(H30B), C72B(H72B), C33C(H1AA),
 C39C(H2AA), C38C(H3AA), C37C(H4AA), C39(H5AA), C63B(H63B), C58C(H6AA),
 C63C(H7BA), C62B(H62B), C28C(H8BA), C29C(H9BA), C30C(H0CA), C36(H1CA),
 C69B(H69B), C44B(H44B), C45B(H45B), C33(H2CA), C77(H3CA), C36C(H9CA),
 C69(H0DA), C61B(H61B), C29(H1DA), C42(H2DA), C70B(H70B), C66B(H66B),
 C71B(H71B), C25(H3DA), C36B(H36B), C33B(H33B), C25B(H25B), C71C(H4DA),
 C71(H5DA), C61C(H6DA), C42B(H42B), C69C(H7DA), C30(H8DA), C70C(H9DA),
 C28(H0EA), C62C(H1EA), C68(H2EA), C37(H3EA), C78B(H78B), C77B(H77B),
 C42C(H4EA), C55B(H55B), C54B(H54B), C38(H5EA), C72C(H6EA), C65(H7EA),
 C61(H8EA), C63(H9EA), C62(H0FA), C70(H1FA), C58B(H58B), C0AA(H2GA), C193(H3GA)
7.c Fitted hexagon refined as free rotating group:
 C61(C60,C9H,C64,C63,C62)
7.d Idealised Me refined as rotating group:
 C52(HJ,HK,HL), C248(HQ,HR,HS), C15(H7AA,H8AA,H9AA), C222(H4BA,H5BA,H6BA),
 C148(H6CA,H7CA,H8CA), C52C(H4FA,H5FA,H6FA), C180(H18C,H18D,H18E), C19B(H19A,
 H19B,H19C), C49C(H9FA,H0GA,H1GA), C15B(H15A,H15B,H15C), C52B(H52A,H52B,H52C),
 C1AA(H6GA,H7GA,H8GA)
;
_shelx_shelxl_version_number 2014/7
_olex2_submission_special_instructions 'No special instructions were received'

loop_
_space_group_symop_operation_xyz
'x, y, z'
'x+1/2, -y+1/2, -z'
'-x, y+1/2, -z+1/2'
'-x+1/2, -y, z+1/2'

loop_
_atom_site_label
_atom_site_type_symbol
_atom_site_fract_x
_atom_site_fract_y
_atom_site_fract_z
_atom_site_U_iso_or_equiv
_atom_site_adp_type
_atom_site_occupancy
_atom_site_site_symmetry_order
_atom_site_calc_flag
_atom_site_refinement_flags_posn
_atom_site_refinement_flags_adp
U1C U 0.33919(5) 0.64392(5) 0.63915(4) 0.0693(3) Uani 1 1 d . .
U2C U 0.34519(5) 0.84529(5) 0.65429(4) 0.0714(4) Uani 1 1 d . .
U2B U 0.32418(5) 0.86614(4) 0.31442(5) 0.0760(4) Uani 1 1 d . .
U1 U 0.64798(6) 0.14102(5) 0.50031(5) 0.0841(5) Uani 1 1 d . .
U2 U 0.66053(6) 0.34297(5) 0.50981(5) 0.0825(4) Uani 1 1 d . .
S9B S 0.3260(4) 0.7654(3) 0.3178(3) 0.073(2) Uani 1 1 d D U
C8B C 0.2682(14) 0.7634(11) 0.2999(16) 0.085(10) Uani 1 1 d D U
S10B S 0.2407(4) 0.8172(3) 0.2941(3) 0.073(2) Uani 1 1 d D U
S7B S 0.2410(4) 0.7139(3) 0.2930(3) 0.075(2) Uani 1 1 d D U
S8C S 0.3459(3) 0.7443(3) 0.6461(3) 0.066(2) Uani 1 1 d D U
C9C C 0.2860(13) 0.7447(11) 0.6349(16) 0.093(13) Uani 1 1 d D U
S10C S 0.2605(4) 0.7996(3) 0.6342(3) 0.074(2) Uani 1 1 d D U
S7C S 0.2556(3) 0.6966(3) 0.6290(3) 0.071(2) Uani 1 1 d D U
S7 S 0.7280(5) 0.1834(3) 0.5325(3) 0.082(3) Uani 1 1 d . U
S10 S 0.7353(4) 0.2855(4) 0.5396(3) 0.080(3) Uani 1 1 d . U
S8 S 0.6514(4) 0.2420(3) 0.5044(4) 0.083(3) Uani 1 1 d . U
S14B S 0.2604(5) 1.0268(4) 0.3264(5) 0.103(4) Uani 1 1 d D .
C13B C 0.2823(14) 0.9738(11) 0.3175(14) 0.088(12) Uani 1 1 d D .
S11B S 0.2626(5) 0.9342(4) 0.2864(4) 0.089(3) Uani 1 1 d D .
S12B S 0.3327(4) 0.9560(4) 0.3473(4) 0.089(3) Uani 1 1 d D .
S6 S 0.7103(5) 0.0734(4) 0.5279(4) 0.093(3) Uani 1 1 d D U
C4 C 0.6989(16) 0.0397(14) 0.4885(14) 0.106(10) Uani 1 1 d D U
S5 S 0.6440(6) 0.0536(4) 0.4631(5) 0.111(4) Uani 1 1 d D U
S3 S 0.7290(7) -0.0064(5) 0.4722(5) 0.118(5) Uani 1 1 d D U
S12C S 0.3476(5) 0.9309(4) 0.6946(4) 0.093(3) Uani 1 1 d . U
S14C S 0.2606(6) 0.9874(4) 0.6944(5) 0.103(4) Uani 1 1 d . U
S6C S 0.2704(5) 0.5816(4) 0.6132(4) 0.087(3) Uani 1 1 d . .
S6B S 0.2482(4) 0.6022(4) 0.2984(4) 0.090(3) Uani 1 1 d D .
C4B C 0.2855(15) 0.5587(10) 0.2933(14) 0.14(3) Uani 1 1 d D .
S5B S 0.3455(4) 0.5733(4) 0.3065(5) 0.100(4) Uani 1 1 d D .
S3B S 0.2755(6) 0.5055(4) 0.2749(6) 0.117(5) Uani 1 1 d D .
S11C S 0.2777(5) 0.9115(4) 0.6330(4) 0.090(3) Uani 1 1 d . U
S12 S 0.6376(6) 0.4333(5) 0.5296(5) 0.108(4) Uani 1 1 d . .
S11 S 0.7326(5) 0.4026(5) 0.5364(5) 0.099(4) Uani 1 1 d . .
S5C S 0.3484(6) 0.5516(5) 0.6650(5) 0.111(5) Uani 1 1 d . .
S3C S 0.2626(8) 0.4897(5) 0.6536(6) 0.125(6) Uani 1 1 d . .
S14 S 0.7089(6) 0.4984(5) 0.5579(6) 0.114(5) Uani 1 1 d . .
N73 N 0.6366(12) 0.1443(17) 0.5810(14) 0.111(6) Uiso 1 1 d D .
C74 C 0.5951(14) 0.125(2) 0.5871(10) 0.111(6) Uiso 1 1 d D .
H H 0.5874 0.1161 0.6137 0.133 Uiso 1 1 calc R .
C75 C 0.5616(13) 0.1176(19) 0.5572(10) 0.111(6) Uiso 1 1 d D .
N74B N 0.3377(11) 0.6792(11) 0.2467(10) 0.070(7) Uiso 1 1 d . .
N41 N 0.7233(12) 0.3332(14) 0.4562(9) 0.095(11) Uiso 1 1 d D .
N57C N 0.4231(11) 0.8479(12) 0.6282(10) 0.072(7) Uiso 1 1 d . .
C53C C 0.4720(16) 0.8512(18) 0.6454(12) 0.092(13) Uiso 1 1 d D .
C54C C 0.5033(14) 0.8636(17) 0.6147(11) 0.095(5) Uiso 1 1 d D .
HA H 0.5336 0.8769 0.6168 0.114 Uiso 1 1 calc R .
C55C C 0.4784(13) 0.8510(19) 0.5801(12) 0.103(15) Uiso 1 1 d D .
HB H 0.4921 0.8500 0.5542 0.124 Uiso 1 1 calc R .
C56C C 0.4316(13) 0.8401(17) 0.5872(15) 0.088(12) Uiso 1 1 d D .
N57 N 0.5779(12) 0.3408(19) 0.5196(12) 0.118(8) Uiso 1 1 d D .
N59 N 0.6371(11) 0.3210(14) 0.5796(12) 0.088(10) Uiso 1 1 d D .
C58 C 0.5920(12) 0.326(2) 0.5872(13) 0.103(15) Uiso 1 1 d D .
HC H 0.5820 0.3255 0.6144 0.124 Uiso 1 1 calc R .
C56 C 0.5582(12) 0.333(2) 0.5573(10) 0.118(8) Uiso 1 1 d D .
C55 C 0.5095(12) 0.336(2) 0.5544(12) 0.118(8) Uiso 1 1 d D .
HD H 0.4875 0.3286 0.5748 0.141 Uiso 1 1 calc R .
C54 C 0.4994(12) 0.352(2) 0.5157(13) 0.118(8) Uiso 1 1 d D .
HE H 0.4694 0.3604 0.5060 0.141 Uiso 1 1 calc R .
C53 C 0.5411(15) 0.353(2) 0.4938(10) 0.118(8) Uiso 1 1 d D .
N59B N 0.3253(12) 0.8602(12) 0.2334(10) 0.074(8) Uiso 1 1 d . .
N47C N 0.4044(11) 0.8352(14) 0.7073(10) 0.095(5) Uiso 1 1 d D .
C43C C 0.3841(11) 0.8141(15) 0.7407(11) 0.079(10) Uiso 1 1 d D .
C44C C 0.4200(14) 0.8029(18) 0.7672(12) 0.101(14) Uiso 1 1 d D .
HF H 0.4165 0.7881 0.7925 0.121 Uiso 1 1 calc R .
C45C C 0.4617(13) 0.817(2) 0.7498(14) 0.13(2) Uiso 1 1 d D .
HG H 0.4920 0.8124 0.7608 0.152 Uiso 1 1 calc R .
C46C C 0.4522(10) 0.8396(14) 0.7138(11) 0.074(9) Uiso 1 1 d D .
N59C N 0.3441(10) 0.8391(10) 0.5764(9) 0.065(7) Uiso 1 1 d . .
N47 N 0.6200(8) 0.3505(14) 0.4439(9) 0.103(12) Uiso 1 1 d D .
C43 C 0.6499(7) 0.3318(17) 0.4149(8) 0.103(15) Uiso 1 1 d D .
C44 C 0.6247(9) 0.3296(17) 0.3792(8) 0.098(14) Uiso 1 1 d D .
HH H 0.6366 0.3218 0.3535 0.118 Uiso 1 1 calc R .
C45 C 0.5787(10) 0.3411(18) 0.3885(7) 0.109(16) Uiso 1 1 d D .
HI H 0.5543 0.3457 0.3696 0.131 Uiso 1 1 calc R .
C46 C 0.5742(8) 0.3449(15) 0.4299(8) 0.114(17) Uiso 1 1 d D .
C75B C 0.3823(16) 0.6788(15) 0.2347(15) 0.081(11) Uiso 1 1 d . .
H75B H 0.3913 0.6805 0.2073 0.097 Uiso 1 1 calc R .
C52 C 0.486(3) 0.3081(17) 0.423(3) 0.14(2) Uiso 1 1 d D .
HJ H 0.4706 0.2932 0.4461 0.216 Uiso 1 1 calc GR .
HK H 0.5175 0.2947 0.4199 0.216 Uiso 1 1 calc GR .
HL H 0.4678 0.3030 0.3989 0.216 Uiso 1 1 calc GR .
C51 C 0.4905(11) 0.3596(15) 0.4312(15) 0.108(15) Uiso 1 1 d D .
HM H 0.4641 0.3697 0.4484 0.129 Uiso 1 1 calc R .
HN H 0.4881 0.3764 0.4054 0.129 Uiso 1 1 calc R .
C48 C 0.5379(9) 0.3729(9) 0.4521(8) 0.114(17) Uiso 1 1 d D .
C49 C 0.540(3) 0.4269(9) 0.448(2) 0.17(2) Uiso 1 1 d D .
HO H 0.5731 0.4357 0.4421 0.208 Uiso 1 1 calc R .
HP H 0.5208 0.4366 0.4253 0.208 Uiso 1 1 calc R .
C248 C 0.525(3) 0.454(2) 0.485(2) 0.17(2) Uiso 1 1 d D .
HQ H 0.5019 0.4353 0.5002 0.260 Uiso 1 1 calc GR .
HR H 0.5105 0.4829 0.4769 0.260 Uiso 1 1 calc GR .
HS H 0.5519 0.4600 0.5024 0.260 Uiso 1 1 calc GR .
N26B N 0.2659(12) 0.6786(11) 0.3797(10) 0.072(8) Uiso 1 1 d . .
N26 N 0.6983(11) 0.1566(11) 0.4391(10) 0.070(7) Uiso 1 1 d . .
N80C N 0.4114(14) 0.6403(13) 0.6050(13) 0.095(5) Uiso 1 1 d . .
C79C C 0.4600(18) 0.6272(15) 0.6185(12) 0.095(5) Uiso 1 1 d D .
C118 C 0.4812(13) 0.6131(14) 0.5835(14) 0.095(5) Uiso 1 1 d D .
HT H 0.5123 0.6018 0.5816 0.114 Uiso 1 1 calc R .
C77C C 0.4509(16) 0.6177(14) 0.5517(11) 0.095(5) Uiso 1 1 d D .
HU H 0.4580 0.6100 0.5246 0.114 Uiso 1 1 calc R .
C76C C 0.4088(11) 0.6351(14) 0.5648(15) 0.095(5) Uiso 1 1 d D .
C255 C 0.3675(12) 0.6438(15) 0.5434(12) 0.082(11) Uiso 1 1 d D .
HV H 0.3656 0.6366 0.5156 0.099 Uiso 1 1 calc R .
N74C N 0.3304(9) 0.6627(11) 0.5624(9) 0.069(7) Uiso 1 1 d D .
C73C C 0.2893(12) 0.6693(14) 0.5378(13) 0.082(11) Uiso 1 1 d D .
N24C N 0.4011(10) 0.6518(11) 0.6903(9) 0.067(7) Uiso 1 1 d . .
C23C C 0.3876(10) 0.6566(14) 0.7280(11) 0.071(9) Uiso 1 1 d D .
C25C C 0.3400(11) 0.6574(12) 0.7385(10) 0.066(8) Uiso 1 1 d D .
HW H 0.3300 0.6610 0.7656 0.079 Uiso 1 1 calc R .
N26C N 0.3088(8) 0.6529(10) 0.7079(8) 0.057(6) Uiso 1 1 d D .
C27C C 0.2600(10) 0.6504(13) 0.7205(11) 0.074(9) Uiso 1 1 d D .
C22C C 0.422(2) 0.666(2) 0.756(2) 0.117(18) Uiso 1 1 d . .
HX H 0.4210 0.6759 0.7834 0.141 Uiso 1 1 calc R .
C21C C 0.4653(13) 0.653(3) 0.727(3) 0.14(2) Uiso 1 1 d D .
HY H 0.4970 0.6489 0.7345 0.166 Uiso 1 1 calc R .
C20C C 0.4498(18) 0.6482(19) 0.6904(16) 0.095(13) Uiso 1 1 d . .
N24 N 0.6034(15) 0.1618(14) 0.4400(13) 0.092(10) Uiso 1 1 d . .
C20 C 0.5592(19) 0.1634(19) 0.4301(17) 0.098(14) Uiso 1 1 d . .
C22 C 0.5902(18) 0.1991(19) 0.3798(17) 0.096(14) Uiso 1 1 d . .
HZ H 0.5953 0.2112 0.3537 0.116 Uiso 1 1 calc R .
C23 C 0.6304(16) 0.1813(16) 0.4108(14) 0.081(11) Uiso 1 1 d . .
N24B N 0.3671(12) 0.6665(11) 0.3804(10) 0.072(8) Uiso 1 1 d D .
C23B C 0.3403(17) 0.6871(16) 0.4119(14) 0.084(11) Uiso 1 1 d D .
C22B C 0.370(3) 0.703(3) 0.445(3) 0.14(2) Uiso 1 1 d D .
H22B H 0.3633 0.7211 0.4685 0.170 Uiso 1 1 calc R .
C21B C 0.4143(19) 0.6831(18) 0.4301(14) 0.096(14) Uiso 1 1 d D .
H21B H 0.4420 0.6801 0.4455 0.116 Uiso 1 1 calc R .
C20B C 0.410(2) 0.669(2) 0.3901(15) 0.110(17) Uiso 1 1 d D .
C67 C 0.6830(13) 0.1847(15) 0.6258(11) 0.078(10) Uiso 1 1 d . .
C40B C 0.2379(16) 0.8552(17) 0.3855(18) 0.104(15) Uiso 1 1 d D .
C39B C 0.2099(13) 0.8977(13) 0.3882(14) 0.079(10) Uiso 1 1 d D .
H39B H 0.2262 0.9261 0.3854 0.095 Uiso 1 1 calc R .
C38B C 0.1661(14) 0.9002(14) 0.3941(15) 0.087(12) Uiso 1 1 d D .
H38B H 0.1531 0.9305 0.3939 0.104 Uiso 1 1 calc R .
C37B C 0.1331(14) 0.8622(14) 0.4010(13) 0.080(10) Uiso 1 1 d D .
H37B H 0.1006 0.8647 0.4067 0.095 Uiso 1 1 calc R .
C35B C 0.1621(14) 0.8173(13) 0.3971(15) 0.088(12) Uiso 1 1 d D .
C34B C 0.2065(14) 0.8132(13) 0.3899(15) 0.087(12) Uiso 1 1 d D .
C66C C 0.3000(17) 0.7522(16) 0.5397(15) 0.086(12) Uiso 1 1 d . .
H0AA H 0.3296 0.7462 0.5516 0.103 Uiso 1 1 calc R .
C65C C 0.2876(15) 0.7988(15) 0.5332(13) 0.075(10) Uiso 1 1 d . .
N41C N 0.3062(11) 0.8246(11) 0.7206(10) 0.071(8) Uiso 1 1 d . .
C31 C 0.8229(17) 0.1917(16) 0.4364(14) 0.083(11) Uiso 1 1 d . .
C27B C 0.2225(16) 0.6823(18) 0.3900(19) 0.107(16) Uiso 1 1 d D .
C28B C 0.1872(15) 0.6455(14) 0.3854(16) 0.094(13) Uiso 1 1 d D .
H28B H 0.1983 0.6158 0.3776 0.113 Uiso 1 1 calc R .
C29B C 0.1433(15) 0.6494(15) 0.3909(17) 0.097(14) Uiso 1 1 d D .
H29B H 0.1255 0.6217 0.3897 0.117 Uiso 1 1 calc R .
C30B C 0.1172(17) 0.6922(18) 0.399(2) 0.13(2) Uiso 1 1 d D .
H30B H 0.0846 0.6949 0.4039 0.157 Uiso 1 1 calc R .
C31B C 0.1532(13) 0.7319(13) 0.3976(13) 0.079(10) Uiso 1 1 d D .
C32B C 0.1982(14) 0.7289(13) 0.3935(14) 0.082(11) Uiso 1 1 d D .
C13 C 0.691(2) 0.4445(12) 0.5388(16) 0.097(17) Uani 1 1 d . .
C72B C 0.2866(14) 0.6382(15) 0.2010(13) 0.075(9) Uiso 1 1 d . .
H72B H 0.3002 0.6105 0.2110 0.090 Uiso 1 1 calc R .
C33C C 0.2563(13) 0.7407(12) 0.7278(11) 0.063(8) Uiso 1 1 d . .
H1AA H 0.2893 0.7427 0.7249 0.076 Uiso 1 1 calc R .
C60B C 0.2875(15) 0.8497(16) 0.2071(14) 0.081(10) Uiso 1 1 d . .
C27 C 0.7492(15) 0.1544(16) 0.4377(14) 0.080(10) Uiso 1 1 d . .
C40C C 0.2554(11) 0.8234(12) 0.7280(12) 0.069(9) Uiso 1 1 d D .
C39C C 0.2326(15) 0.8623(15) 0.7373(16) 0.093(13) Uiso 1 1 d D .
H2AA H 0.2487 0.8911 0.7381 0.112 Uiso 1 1 calc R .
C38C C 0.1839(16) 0.8599(16) 0.7460(17) 0.101(14) Uiso 1 1 d D .
H3AA H 0.1663 0.8876 0.7481 0.121 Uiso 1 1 calc R .
C37C C 0.162(2) 0.8184(19) 0.751(2) 0.123(19) Uiso 1 1 d D .
H4AA H 0.1312 0.8171 0.7610 0.148 Uiso 1 1 calc R .
C35C C 0.1853(13) 0.7797(13) 0.7424(13) 0.074(9) Uiso 1 1 d D .
C34C C 0.2317(13) 0.7773(12) 0.7323(13) 0.076(10) Uiso 1 1 d D .
C39 C 0.798(2) 0.360(2) 0.4578(18) 0.104(15) Uiso 1 1 d . .
H5AA H 0.7857 0.3901 0.4578 0.125 Uiso 1 1 calc R .
C40 C 0.7704(14) 0.3260(14) 0.4547(13) 0.073(9) Uiso 1 1 d . .
C63B C 0.2066(14) 0.8440(14) 0.1558(13) 0.075(9) Uiso 1 1 d . .
H63B H 0.1796 0.8419 0.1393 0.090 Uiso 1 1 calc R .
C68C C 0.2343(17) 0.7247(17) 0.5088(15) 0.086(12) Uiso 1 1 d . .
C58C C 0.3897(18) 0.8450(18) 0.5601(17) 0.096(13) Uiso 1 1 d . .
H6AA H 0.3937 0.8518 0.5324 0.116 Uiso 1 1 calc R .
C15 C 0.478(5) 0.072(2) 0.441(4) 0.28(7) Uiso 1 1 d D .
H7AA H 0.5096 0.0612 0.4465 0.427 Uiso 1 1 calc GR .
H8AA H 0.4644 0.0546 0.4188 0.427 Uiso 1 1 calc GR .
H9AA H 0.4585 0.0686 0.4650 0.427 Uiso 1 1 calc GR .
C16 C 0.480(2) 0.1232(19) 0.4296(19) 0.14(2) Uiso 1 1 d D .
H0BA H 0.4478 0.1362 0.4307 0.165 Uiso 1 1 calc R .
H1BA H 0.4912 0.1260 0.4016 0.165 Uiso 1 1 calc R .
C17 C 0.5126(12) 0.1523(12) 0.4578(9) 0.070(9) Uiso 1 1 d D .
C254 C 0.480(2) 0.1917(18) 0.4742(18) 0.13(2) Uiso 1 1 d D .
H2BA H 0.4832 0.2191 0.4566 0.151 Uiso 1 1 calc R .
H3BA H 0.4474 0.1812 0.4733 0.151 Uiso 1 1 calc R .
C222 C 0.492(5) 0.206(4) 0.517(3) 0.32(10) Uiso 1 1 d D .
H4BA H 0.5143 0.1834 0.5289 0.485 Uiso 1 1 calc GR .
H5BA H 0.4638 0.2066 0.5336 0.485 Uiso 1 1 calc GR .
H6BA H 0.5069 0.2366 0.5174 0.485 Uiso 1 1 calc GR .
C63C C 0.2253(17) 0.8443(17) 0.4971(15) 0.088(11) Uiso 1 1 d . .
H7BA H 0.1988 0.8465 0.4800 0.106 Uiso 1 1 calc R .
C64C C 0.2410(16) 0.8086(16) 0.5084(14) 0.083(11) Uiso 1 1 d . .
C64B C 0.2327(16) 0.7991(16) 0.1722(14) 0.083(11) Uiso 1 1 d . .
N41B N 0.2804(12) 0.8523(13) 0.3801(11) 0.078(8) Uiso 1 1 d . .
C67C C 0.2748(18) 0.7180(17) 0.5310(16) 0.089(12) Uiso 1 1 d . .
C62B C 0.2263(18) 0.8882(18) 0.1673(16) 0.092(13) Uiso 1 1 d . .
H62B H 0.2104 0.9152 0.1587 0.110 Uiso 1 1 calc R .
C28C C 0.2402(17) 0.6092(16) 0.7280(19) 0.106(16) Uiso 1 1 d D .
H8BA H 0.2585 0.5818 0.7275 0.127 Uiso 1 1 calc R .
C29C C 0.1916(15) 0.6074(15) 0.7368(16) 0.091(13) Uiso 1 1 d D .
H9BA H 0.1751 0.5790 0.7339 0.110 Uiso 1 1 calc R .
C30C C 0.169(2) 0.646(2) 0.749(2) 0.13(2) Uiso 1 1 d D .
H0CA H 0.1399 0.6434 0.7636 0.154 Uiso 1 1 calc R .
C31C C 0.1872(18) 0.6871(16) 0.741(2) 0.121(19) Uiso 1 1 d D .
C32C C 0.2320(15) 0.6939(13) 0.7273(16) 0.090(12) Uiso 1 1 d D .
C36 C 0.859(2) 0.229(2) 0.4386(19) 0.107(16) Uiso 1 1 d . .
H1CA H 0.8910 0.2225 0.4362 0.128 Uiso 1 1 calc R .
C50B C 0.4683(18) 0.8646(18) 0.3423(16) 0.093(13) Uiso 1 1 d . .
C69B C 0.2203(18) 0.7548(16) 0.1609(17) 0.090(12) Uiso 1 1 d . .
H69B H 0.1946 0.7516 0.1430 0.108 Uiso 1 1 calc R .
N47B N 0.3817(10) 0.8565(12) 0.3669(9) 0.081(9) Uiso 1 1 d D .
C43B C 0.3601(9) 0.8398(15) 0.4015(10) 0.080(10) Uiso 1 1 d D .
C44B C 0.3960(12) 0.8271(16) 0.4277(9) 0.088(12) Uiso 1 1 d D .
H44B H 0.3920 0.8170 0.4546 0.106 Uiso 1 1 calc R .
C45B C 0.4384(11) 0.832(2) 0.4078(14) 0.12(2) Uiso 1 1 d D .
H45B H 0.4683 0.8245 0.4185 0.150 Uiso 1 1 calc R .
C46B C 0.4298(10) 0.849(2) 0.3697(13) 0.125(19) Uiso 1 1 d D .
C33 C 0.7620(16) 0.2375(15) 0.4429(13) 0.078(10) Uiso 1 1 d . .
H2CA H 0.7289 0.2402 0.4443 0.093 Uiso 1 1 calc R .
N79 N 0.5693(12) 0.1351(17) 0.5186(10) 0.111(6) Uiso 1 1 d D .
C77 C 0.4951(12) 0.1072(19) 0.5218(13) 0.111(6) Uiso 1 1 d D .
H3CA H 0.4625 0.1038 0.5167 0.133 Uiso 1 1 calc R .
C78 C 0.5284(13) 0.1271(16) 0.4965(10) 0.111(6) Uiso 1 1 d D .
C17C C 0.486(2) 0.6473(17) 0.669(2) 0.120(8) Uiso 1 1 d D .
C16C C 0.516(2) 0.6081(19) 0.668(2) 0.120(8) Uiso 1 1 d D .
H4CA H 0.5405 0.6113 0.6886 0.144 Uiso 1 1 calc R .
H5CA H 0.5323 0.6067 0.6412 0.144 Uiso 1 1 calc R .
C148 C 0.488(2) 0.5619(19) 0.675(2) 0.120(8) Uiso 1 1 d D .
H6CA H 0.4558 0.5696 0.6833 0.181 Uiso 1 1 calc GR .
H7CA H 0.5031 0.5434 0.6954 0.181 Uiso 1 1 calc GR .
H8CA H 0.4864 0.5442 0.6496 0.181 Uiso 1 1 calc GR .
C36C C 0.1629(14) 0.7364(13) 0.7490(12) 0.068(8) Uiso 1 1 d . .
H9CA H 0.1316 0.7367 0.7587 0.082 Uiso 1 1 calc R .
C69 C 0.739(2) 0.140(2) 0.669(2) 0.119(18) Uiso 1 1 d . .
H0DA H 0.7655 0.1404 0.6869 0.143 Uiso 1 1 calc R .
C34 C 0.7889(16) 0.2794(16) 0.4432(14) 0.080(10) Uiso 1 1 d . .
C61B C 0.2679(19) 0.8946(19) 0.1907(17) 0.096(13) Uiso 1 1 d . .
H61B H 0.2818 0.9239 0.1954 0.115 Uiso 1 1 calc R .
C29 C 0.816(2) 0.105(2) 0.424(2) 0.112(17) Uiso 1 1 d . .
H1DA H 0.8282 0.0756 0.4175 0.135 Uiso 1 1 calc R .
C42 C 0.6979(7) 0.3299(16) 0.4232(9) 0.084(11) Uiso 1 1 d D .
H2DA H 0.7164 0.3252 0.3999 0.101 Uiso 1 1 calc R .
C4C C 0.291(3) 0.543(2) 0.6415(14) 0.12(2) Uani 1 1 d . .
C67B C 0.2823(14) 0.7189(14) 0.2013(12) 0.071(9) Uiso 1 1 d . .
C70B C 0.2305(16) 0.6748(15) 0.1635(14) 0.080(10) Uiso 1 1 d . .
H70B H 0.2028 0.6740 0.1477 0.096 Uiso 1 1 calc R .
C66B C 0.298(2) 0.7666(18) 0.2108(17) 0.099(14) Uiso 1 1 d . .
H66B H 0.3244 0.7700 0.2275 0.118 Uiso 1 1 calc R .
C65B C 0.2759(14) 0.8078(14) 0.1969(12) 0.070(9) Uiso 1 1 d . .
C71B C 0.2468(19) 0.636(2) 0.1698(17) 0.101(14) Uiso 1 1 d . .
H71B H 0.2364 0.6085 0.1570 0.121 Uiso 1 1 calc R .
C68B C 0.2420(15) 0.7152(16) 0.1734(14) 0.078(10) Uiso 1 1 d . .
C73B C 0.3013(16) 0.6782(16) 0.2137(15) 0.084(11) Uiso 1 1 d . .
C25 C 0.6791(13) 0.1765(13) 0.4119(12) 0.066(8) Uiso 1 1 d . .
H3DA H 0.6974 0.1893 0.3909 0.080 Uiso 1 1 calc R .
C9 C 0.7055(15) 0.2342(13) 0.5241(12) 0.074(6) Uani 1 1 d . U
C36B C 0.1320(16) 0.7737(15) 0.4022(14) 0.080(10) Uiso 1 1 d . .
H36B H 0.0996 0.7758 0.4084 0.096 Uiso 1 1 calc R .
C33B C 0.2299(16) 0.7705(15) 0.3890(14) 0.081(11) Uiso 1 1 d . .
H33B H 0.2628 0.7680 0.3859 0.097 Uiso 1 1 calc R .
C25B C 0.2964(14) 0.6912(14) 0.4124(13) 0.074(9) Uiso 1 1 d . .
H25B H 0.2824 0.7034 0.4360 0.089 Uiso 1 1 calc R .
C71C C 0.2261(16) 0.6361(18) 0.4993(15) 0.088(11) Uiso 1 1 d . .
H4DA H 0.2134 0.6091 0.4873 0.105 Uiso 1 1 calc R .
C72 C 0.666(2) 0.150(3) 0.6134(19) 0.14(2) Uiso 1 1 d . .
C71 C 0.6876(19) 0.099(2) 0.6241(17) 0.101(15) Uiso 1 1 d . .
H5DA H 0.6805 0.0720 0.6094 0.122 Uiso 1 1 calc R .
C61C C 0.2934(19) 0.8837(15) 0.5380(17) 0.099(14) Uiso 1 1 d D .
H6DA H 0.3099 0.9102 0.5471 0.119 Uiso 1 1 calc R .
C42B C 0.3138(16) 0.8442(16) 0.4049(14) 0.084(11) Uiso 1 1 d . .
H42B H 0.3031 0.8405 0.4317 0.101 Uiso 1 1 calc R .
C69C C 0.2187(16) 0.7665(15) 0.4961(14) 0.082(11) Uiso 1 1 d . .
H7DA H 0.1925 0.7680 0.4786 0.099 Uiso 1 1 calc R .
C30 C 0.8513(16) 0.1501(15) 0.4312(14) 0.081(10) Uiso 1 1 d . .
H8DA H 0.8845 0.1489 0.4315 0.097 Uiso 1 1 calc R .
C70C C 0.2058(19) 0.6782(18) 0.4916(17) 0.095(13) Uiso 1 1 d . .
H9DA H 0.1771 0.6808 0.4773 0.115 Uiso 1 1 calc R .
C28 C 0.7674(13) 0.1102(13) 0.4288(11) 0.062(8) Uiso 1 1 d . .
H0EA H 0.7471 0.0845 0.4259 0.075 Uiso 1 1 calc R .
C32 C 0.7793(16) 0.1964(16) 0.4410(14) 0.082(11) Uiso 1 1 d . .
C62C C 0.2536(18) 0.8887(18) 0.5137(16) 0.093(13) Uiso 1 1 d . .
H1EA H 0.2431 0.9189 0.5069 0.111 Uiso 1 1 calc R .
C35 C 0.8423(15) 0.2760(15) 0.4447(13) 0.078(10) Uiso 1 1 d . .
C66 C 0.7161(18) 0.184(2) 0.6511(14) 0.106(16) Uiso 1 1 d . .
C68 C 0.664(2) 0.225(2) 0.6145(19) 0.115(17) Uiso 1 1 d . .
H2EA H 0.6372 0.2262 0.5978 0.138 Uiso 1 1 calc R .
C13C C 0.2943(18) 0.9440(14) 0.6748(16) 0.088(8) Uani 1 1 d . U
C16B C 0.447(2) 0.593(2) 0.366(2) 0.113(17) Uiso 1 1 d . .
H16A H 0.4754 0.5805 0.3534 0.136 Uiso 1 1 calc R .
H16B H 0.4206 0.5873 0.3471 0.136 Uiso 1 1 calc R .
C17B C 0.4515(16) 0.6363(17) 0.3702(15) 0.085(11) Uiso 1 1 d . .
C18B C 0.492(2) 0.664(2) 0.376(2) 0.111(17) Uiso 1 1 d . .
H18A H 0.5108 0.6543 0.3520 0.134 Uiso 1 1 calc R .
H18B H 0.5072 0.6467 0.3983 0.134 Uiso 1 1 calc R .
C37 C 0.8700(16) 0.3094(15) 0.4516(14) 0.079(10) Uiso 1 1 d . .
H3EA H 0.9029 0.3048 0.4503 0.095 Uiso 1 1 calc R .
N80B N 0.4051(16) 0.6697(19) 0.3097(17) 0.123(16) Uiso 1 1 d D .
C79B C 0.4486(15) 0.6508(19) 0.3235(13) 0.102(14) Uiso 1 1 d D .
C78B C 0.4844(15) 0.661(3) 0.2968(16) 0.15(3) Uiso 1 1 d D .
H78B H 0.5168 0.6626 0.3028 0.174 Uiso 1 1 calc R .
C77B C 0.4636(18) 0.668(2) 0.2590(14) 0.120(19) Uiso 1 1 d D .
H77B H 0.4784 0.6681 0.2335 0.143 Uiso 1 1 calc R .
C76B C 0.4159(17) 0.675(2) 0.2675(17) 0.13(2) Uiso 1 1 d D .
C42C C 0.3344(16) 0.8143(16) 0.7493(15) 0.084(11) Uiso 1 1 d . .
H4EA H 0.3230 0.8071 0.7753 0.101 Uiso 1 1 calc R .
N57B N 0.4038(13) 0.8754(13) 0.2875(12) 0.081(9) Uiso 1 1 d . .
C56B C 0.407(2) 0.885(2) 0.2456(19) 0.12(2) Uiso 1 1 d D .
C55B C 0.451(2) 0.904(3) 0.240(3) 0.15(3) Uiso 1 1 d D .
H55B H 0.4625 0.9163 0.2158 0.179 Uiso 1 1 calc R .
C54B C 0.481(2) 0.902(2) 0.2817(18) 0.104(15) Uiso 1 1 d . .
H54B H 0.5114 0.9119 0.2885 0.125 Uiso 1 1 calc R .
C53B C 0.448(2) 0.882(2) 0.3022(17) 0.104(15) Uiso 1 1 d D .
C38 C 0.8512(19) 0.354(2) 0.4616(17) 0.100(14) Uiso 1 1 d D .
H5EA H 0.8708 0.3788 0.4700 0.120 Uiso 1 1 calc R .
C72C C 0.2642(18) 0.6322(17) 0.5237(17) 0.098(14) Uiso 1 1 d D .
H6EA H 0.2739 0.6021 0.5314 0.118 Uiso 1 1 calc R .
C65 C 0.7380(16) 0.2236(16) 0.6679(13) 0.082(11) Uiso 1 1 d D .
H7EA H 0.7624 0.2193 0.6869 0.098 Uiso 1 1 calc R .
C61 C 0.6932(14) 0.3559(11) 0.6296(13) 0.123(19) Uiso 1 1 d D .
H8EA H 0.6825 0.3851 0.6202 0.148 Uiso 1 1 calc R .
C60 C 0.6721(12) 0.3155(14) 0.6162(11) 0.13(2) Uiso 1 1 d DG .
C9H C 0.6877(12) 0.2728(11) 0.6299(11) 0.097(13) Uiso 1 1 d G .
C64 C 0.7245(12) 0.2706(10) 0.6571(11) 0.090(12) Uiso 1 1 d G .
C63 C 0.7456(11) 0.3110(13) 0.6706(10) 0.104(15) Uiso 1 1 d G .
H9EA H 0.7708 0.3094 0.6892 0.125 Uiso 1 1 calc R .
C62 C 0.7300(14) 0.3537(10) 0.6569(12) 0.117(18) Uiso 1 1 d G .
H0FA H 0.7444 0.3813 0.6661 0.141 Uiso 1 1 calc R .
C70 C 0.715(2) 0.100(2) 0.655(2) 0.118(18) Uiso 1 1 d . .
H1FA H 0.7200 0.0719 0.6692 0.142 Uiso 1 1 calc R .
C60C C 0.3084(15) 0.8401(14) 0.5487(14) 0.081(10) Uiso 1 1 d D .
C58B C 0.360(2) 0.880(2) 0.221(2) 0.115(18) Uiso 1 1 d . .
H58B H 0.3590 0.8936 0.1949 0.137 Uiso 1 1 calc R .
C48C C 0.482(2) 0.859(2) 0.685(2) 0.124(19) Uiso 1 1 d D .
C51C C 0.5299(15) 0.8519(15) 0.6961(15) 0.088(12) Uiso 1 1 d D .
H2FA H 0.5362 0.8679 0.7218 0.106 Uiso 1 1 calc R .
H3FA H 0.5504 0.8657 0.6754 0.106 Uiso 1 1 calc R .
C52C C 0.542(3) 0.799(2) 0.701(3) 0.17(3) Uiso 1 1 d D .
H4FA H 0.5300 0.7877 0.7265 0.257 Uiso 1 1 calc GR .
H5FA H 0.5761 0.7949 0.7000 0.257 Uiso 1 1 calc GR .
H6FA H 0.5276 0.7816 0.6789 0.257 Uiso 1 1 calc GR .
U1B U 0.32146(6) 0.66400(4) 0.31977(5) 0.0751(4) Uani 1 1 d . .
C49B C 0.496(3) 0.825(2) 0.318(2) 0.14(2) Uiso 1 1 d D .
H49A H 0.5165 0.8090 0.3376 0.163 Uiso 1 1 calc R .
H49B H 0.5166 0.8406 0.2987 0.163 Uiso 1 1 calc R .
C180 C 0.468(3) 0.781(3) 0.291(3) 0.18(4) Uiso 1 1 d D .
H18C H 0.4804 0.7800 0.2640 0.277 Uiso 1 1 calc GR .
H18D H 0.4342 0.7876 0.2903 0.277 Uiso 1 1 calc GR .
H18E H 0.4731 0.7514 0.3046 0.277 Uiso 1 1 calc GR .
C19B C 0.511(2) 0.710(2) 0.383(2) 0.113(17) Uiso 1 1 d . .
H19A H 0.5176 0.7243 0.3567 0.169 Uiso 1 1 calc GR .
H19B H 0.5393 0.7079 0.3986 0.169 Uiso 1 1 calc GR .
H19C H 0.4873 0.7283 0.3969 0.169 Uiso 1 1 calc GR .
C50C C 0.474(2) 0.9144(19) 0.6944(15) 0.105(15) Uiso 1 1 d D .
H7FA H 0.4941 0.9317 0.6757 0.126 Uiso 1 1 calc R .
H8FA H 0.4411 0.9211 0.6862 0.126 Uiso 1 1 calc R .
C49C C 0.480(3) 0.936(3) 0.7354(17) 0.14(2) Uiso 1 1 d D .
H9FA H 0.4561 0.9244 0.7537 0.207 Uiso 1 1 calc GR .
H0GA H 0.4777 0.9697 0.7332 0.207 Uiso 1 1 calc GR .
H1GA H 0.5112 0.9278 0.7458 0.207 Uiso 1 1 calc GR .
C15B C 0.436(3) 0.561(2) 0.409(2) 0.13(2) Uiso 1 1 d . .
H15A H 0.4104 0.5755 0.4238 0.195 Uiso 1 1 calc GR .
H15B H 0.4643 0.5605 0.4254 0.195 Uiso 1 1 calc GR .
H15C H 0.4273 0.5295 0.4013 0.195 Uiso 1 1 calc GR .
C51B C 0.499(2) 0.895(2) 0.366(3) 0.15(3) Uiso 1 1 d D .
H51A H 0.5295 0.8979 0.3522 0.182 Uiso 1 1 calc R .
H51B H 0.5043 0.8814 0.3926 0.182 Uiso 1 1 calc R .
C52B C 0.475(3) 0.950(2) 0.372(3) 0.15(3) Uiso 1 1 d D .
H52A H 0.4474 0.9481 0.3891 0.222 Uiso 1 1 calc GR .
H52B H 0.4665 0.9626 0.3457 0.222 Uiso 1 1 calc GR .
H52C H 0.4985 0.9703 0.3845 0.222 Uiso 1 1 calc GR .
C0AA C 0.546(3) 0.193(3) 0.399(2) 0.13(2) Uiso 1 1 d . .
H2GA H 0.5165 0.2060 0.3928 0.158 Uiso 1 1 calc R .
C193 C 0.5196(14) 0.0929(17) 0.5568(12) 0.111(6) Uiso 1 1 d D .
H3GA H 0.5094 0.0710 0.5761 0.133 Uiso 1 1 calc R .
C105 C 0.511(2) 0.6926(18) 0.658(2) 0.120(8) Uiso 1 1 d D .
H4GA H 0.4827 0.7125 0.6577 0.144 Uiso 1 1 calc R .
H5GA H 0.5154 0.6856 0.6287 0.144 Uiso 1 1 calc R .
C1AA C 0.547(2) 0.7319(19) 0.660(2) 0.120(8) Uiso 1 1 d D .
H6GA H 0.5738 0.7245 0.6429 0.181 Uiso 1 1 calc GR .
H7GA H 0.5573 0.7356 0.6878 0.181 Uiso 1 1 calc GR .
H8GA H 0.5325 0.7608 0.6507 0.181 Uiso 1 1 calc GR .

loop_
_atom_site_aniso_label
_atom_site_aniso_U_11
_atom_site_aniso_U_22
_atom_site_aniso_U_33
_atom_site_aniso_U_23
_atom_site_aniso_U_13
_atom_site_aniso_U_12
U1C 0.0766(7) 0.0626(7) 0.0687(7) -0.0067(5) 0.0022(5) 0.0074(6)
U2C 0.0794(8) 0.0630(7) 0.0716(7) 0.0019(5) 0.0061(6) 0.0037(6)
U2B 0.0881(9) 0.0502(6) 0.0896(9) -0.0029(6) -0.0064(7) 0.0007(6)
U1 0.1001(10) 0.0572(7) 0.0949(10) -0.0019(6) 0.0282(8) -0.0035(7)
U2 0.0971(10) 0.0583(8) 0.0920(10) -0.0046(6) 0.0170(7) 0.0043(7)
S9B 0.087(6) 0.048(4) 0.084(6) 0.004(4) -0.009(4) 0.006(4)
C8B 0.093(12) 0.053(10) 0.11(3) 0.001(10) -0.018(13) 0.010(8)
S10B 0.095(6) 0.049(4) 0.073(6) -0.004(4) -0.004(5) 0.008(4)
S7B 0.097(6) 0.056(5) 0.071(6) -0.008(4) -0.008(5) 0.002(4)
S8C 0.069(5) 0.057(5) 0.074(6) -0.006(3) 0.003(4) 0.004(4)
C9C 0.09(3) 0.07(2) 0.11(3) 0.04(2) 0.01(2) 0.02(2)
S10C 0.078(6) 0.066(5) 0.079(6) 0.006(4) -0.002(5) 0.009(4)
S7C 0.080(6) 0.065(5) 0.068(5) -0.002(4) -0.002(4) 0.001(4)
S7 0.111(8) 0.062(5) 0.073(6) 0.009(4) 0.032(5) 0.009(5)
S10 0.109(7) 0.062(5) 0.069(6) -0.007(4) 0.024(5) -0.007(5)
S8 0.100(6) 0.054(5) 0.094(7) -0.007(4) 0.024(5) 0.001(4)
S14B 0.130(11) 0.063(6) 0.116(10) -0.016(6) -0.001(8) 0.010(6)
C13B 0.10(3) 0.06(2) 0.10(3) -0.02(2) 0.00(2) -0.03(2)
S11B 0.107(8) 0.063(6) 0.097(8) -0.011(5) -0.007(6) 0.012(5)
S12B 0.100(8) 0.066(6) 0.099(8) -0.003(5) -0.002(6) -0.002(5)
S6 0.132(9) 0.062(6) 0.087(7) -0.006(5) 0.024(6) 0.008(6)
C4 0.155(17) 0.066(15) 0.098(16) -0.006(13) 0.016(13) 0.007(13)
S5 0.153(11) 0.061(6) 0.121(10) -0.013(6) 0.007(8) -0.004(6)
S3 0.174(14) 0.079(7) 0.101(9) 0.002(6) 0.020(9) 0.027(8)
S12C 0.110(8) 0.063(6) 0.106(8) -0.008(5) 0.001(6) -0.008(5)
S14C 0.135(10) 0.071(6) 0.104(9) -0.002(5) 0.001(7) 0.014(6)
S6C 0.109(8) 0.059(5) 0.093(8) 0.003(5) 0.006(6) -0.007(5)
S6B 0.111(9) 0.066(6) 0.093(8) 0.001(5) -0.024(6) 0.005(6)
C4B 0.30(10) 0.036(19) 0.07(3) 0.005(17) 0.03(4) -0.04(3)
S5B 0.103(9) 0.068(6) 0.128(11) -0.001(6) -0.021(7) 0.019(6)
S3B 0.136(12) 0.064(7) 0.150(14) -0.025(7) -0.021(10) 0.020(7)
S11C 0.106(8) 0.068(6) 0.096(7) 0.011(5) -0.007(6) 0.009(5)
S12 0.109(10) 0.084(8) 0.132(12) -0.017(7) -0.016(8) 0.023(7)
S11 0.094(8) 0.085(8) 0.117(10) -0.016(7) 0.005(7) 0.006(6)
S5C 0.152(13) 0.078(7) 0.102(9) -0.004(6) -0.038(9) 0.024(8)
S3C 0.192(17) 0.062(7) 0.120(11) 0.015(7) -0.008(11) -0.016(8)
S14 0.133(12) 0.069(7) 0.140(13) -0.023(7) -0.017(9) 0.001(7)
C13 0.15(4) 0.038(18) 0.10(3) -0.027(19) 0.05(3) -0.03(2)
C4C 0.21(7) 0.10(4) 0.05(2) -0.02(2) -0.01(3) 0.06(4)
C9 0.095(11) 0.054(10) 0.072(15) 0.004(8) 0.034(9) -0.010(8)
C13C 0.110(14) 0.052(13) 0.101(15) 0.013(11) 0.003(11) -0.002(11)
U1B 0.0916(9) 0.0520(6) 0.0818(8) -0.0051(6) -0.0096(7) 0.0090(6)

loop_
_atom_type_symbol
_atom_type_description
_atom_type_scat_dispersion_real
_atom_type_scat_dispersion_imag
_atom_type_scat_source
C C 0.0181 0.0091 'International Tables Vol C Tables 4.2.6.8 and 6.1.1.4'
H H 0.0000 0.0000 'International Tables Vol C Tables 4.2.6.8 and 6.1.1.4'
N N 0.0311 0.0180 'International Tables Vol C Tables 4.2.6.8 and 6.1.1.4'
S S 0.3331 0.5567 'International Tables Vol C Tables 4.2.6.8 and 6.1.1.4'
U U -4.3638 13.4090 'International Tables Vol C Tables 4.2.6.8 and 6.1.1.4'

loop_
_geom_angle_atom_site_label_1
_geom_angle_atom_site_label_2
_geom_angle_atom_site_label_3
_geom_angle
S7C U1C S8C 62.2(3)
S6C U1C S8C 135.2(3)
S6C U1C S7C 73.7(3)
S6C U1C S5C 63.3(4)
S5C U1C S8C 155.8(3)
S5C U1C S7C 128.3(4)
N80C U1C S8C 91.5(10)
N80C U1C S7C 134.4(10)
N80C U1C S6C 115.9(10)
N80C U1C S5C 91.3(10)
N80C U1C N74C 67.9(12)
N80C U1C N24C 73.1(13)
N80C U1C N26C 139.6(12)
N74C U1C S8C 83.0(7)
N74C U1C S7C 72.2(6)
N74C U1C S6C 76.4(7)
N74C U1C S5C 120.1(7)
N24C U1C S8C 78.9(8)
N24C U1C S7C 129.3(7)
N24C U1C S6C 140.8(8)
N24C U1C S5C 79.0(8)
N24C U1C N74C 136.3(10)
N26C U1C S8C 81.1(7)
N26C U1C S7C 76.0(6)
N26C U1C S6C 96.1(6)
N26C U1C S5C 81.3(7)
N26C U1C N74C 148.2(9)
N26C U1C N24C 66.5(9)
S10C U2C S8C 61.4(2)
S12C U2C S8C 156.8(3)
S12C U2C S10C 122.8(4)
S11C U2C S8C 131.2(3)
S11C U2C S10C 70.8(3)
S11C U2C S12C 62.6(4)
N57C U2C S8C 89.5(8)
N57C U2C S10C 136.3(8)
N57C U2C S12C 97.1(9)
N57C U2C S11C 121.8(8)
N57C U2C N47C 67.9(11)
N57C U2C N59C 69.6(10)
N57C U2C N41C 136.9(11)
N47C U2C S8C 86.8(10)
N47C U2C S10C 134.5(8)
N47C U2C S12C 75.2(11)
N47C U2C S11C 137.2(11)
N47C U2C N59C 135.7(11)
N47C U2C N41C 69.5(11)
N59C U2C S8C 80.7(7)
N59C U2C S10C 73.9(7)
N59C U2C S12C 122.4(7)
N59C U2C S11C 77.6(7)
N41C U2C S8C 81.3(8)
N41C U2C S10C 73.9(8)
N41C U2C S12C 78.7(8)
N41C U2C S11C 94.5(8)
N41C U2C N59C 147.6(10)
S10B U2B S9B 61.9(2)
S11B U2B S9B 136.5(3)
S11B U2B S10B 75.1(3)
S11B U2B S12B 62.5(3)
S12B U2B S9B 154.2(3)
S12B U2B S10B 128.2(3)
N59B U2B S9B 88.5(8)
N59B U2B S10B 75.0(8)
N59B U2B S11B 73.7(8)
N59B U2B S12B 116.4(8)
N41B U2B S9B 79.6(9)
N41B U2B S10B 73.5(8)
N41B U2B S11B 95.1(9)
N41B U2B S12B 81.6(9)
N41B U2B N59B 148.4(11)
N47B U2B S9B 81.0(9)
N47B U2B S10B 133.0(8)
N47B U2B S11B 138.6(9)
N47B U2B S12B 76.5(9)
N47B U2B N59B 135.0(10)
N47B U2B N41B 72.2(11)
N47B U2B N57B 69.4(11)
N57B U2B S9B 96.1(9)
N57B U2B S10B 137.7(9)
N57B U2B S11B 112.5(9)
N57B U2B S12B 87.8(9)
N57B U2B N59B 68.4(11)
N57B U2B N41B 141.5(12)
S7 U1 S8 61.2(3)
S7 U1 S5 126.3(4)
S6 U1 S7 70.2(3)
S6 U1 S8 131.3(4)
S6 U1 S5 62.9(3)
S5 U1 S8 156.5(4)
N73 U1 S7 72.7(7)
N73 U1 S8 85.6(11)
N73 U1 S6 76.9(10)
N73 U1 S5 117.6(11)
N26 U1 S7 76.6(7)
N26 U1 S8 80.9(8)
N26 U1 S6 91.6(8)
N26 U1 S5 80.0(8)
N26 U1 N73 149.3(10)
N24 U1 S7 129.0(10)
N24 U1 S8 79.1(10)
N24 U1 S6 140.4(10)
N24 U1 S5 80.7(10)
N24 U1 N73 137.9(13)
N24 U1 N26 65.9(12)
N79 U1 S7 135.7(10)
N79 U1 S8 95.4(12)
N79 U1 S6 118.4(11)
N79 U1 S5 90.6(12)
N79 U1 N73 68.2(11)
N79 U1 N26 140.2(11)
N79 U1 N24 74.5(12)
S10 U2 S8 60.9(3)
S12 U2 S10 129.5(4)
S12 U2 S8 158.5(4)
S12 U2 S11 61.6(4)
S11 U2 S10 72.8(4)
S11 U2 S8 133.6(4)
N41 U2 S10 69.9(8)
N41 U2 S8 84.8(10)
N41 U2 S12 115.9(10)
N41 U2 S11 77.0(8)
N57 U2 S10 132.2(11)
N57 U2 S8 83.9(13)
N57 U2 S12 76.0(14)
N57 U2 S11 134.0(13)
N57 U2 N41 142.2(12)
N57 U2 N59 66.5(12)
N57 U2 N47 70.3(11)
N59 U2 S10 74.5(8)
N59 U2 S8 77.4(10)
N59 U2 S12 87.4(10)
N59 U2 S11 93.3(9)
N59 U2 N41 144.4(10)
N47 U2 S10 134.3(7)
N47 U2 S8 89.5(10)
N47 U2 S12 91.0(9)
N47 U2 S11 124.2(9)
N47 U2 N41 73.6(8)
N47 U2 N59 135.8(10)
U2B S9B U1B 176.4(4)
C8B S9B U2B 90.2(11)
C8B S9B U1B 86.2(11)
S10B C8B S9B 115(2)
S7B C8B S9B 121.4(19)
S7B C8B S10B 123(2)
C8B S10B U2B 92.2(13)
C8B S7B U1B 90.9(12)
U1C S8C U2C 175.8(4)
C9C S8C U1C 85.7(12)
C9C S8C U2C 90.4(12)
S10C C9C S8C 115(2)
S7C C9C S8C 122.3(19)
S7C C9C S10C 123(2)
C9C S10C U2C 93.6(13)
C9C S7C U1C 89.7(12)
C9 S7 U1 90.4(18)
C9 S10 U2 91.5(16)
U1 S8 U2 176.7(5)
C9 S8 U1 85.2(13)
C9 S8 U2 91.5(13)
S14B C13B S12B 117.1(19)
S11B C13B S14B 128(2)
S11B C13B S12B 114.7(18)
C13B S11B U2B 93.6(14)
C13B S12B U2B 88.8(10)
C4 S6 U1 91.4(14)
S6 C4 S5 113.9(19)
S6 C4 S3 128(3)
S3 C4 S5 118(2)
C4 S5 U1 87.6(11)
C13C S12C U2C 89.4(16)
C4C S6C U1C 91(3)
C4B S6B U1B 91.6(14)
S6B C4B S5B 113.9(18)
S6B C4B S3B 129(3)
S3B C4B S5B 117(2)
C4B S5B U1B 91.4(10)
C13C S11C U2C 88.8(16)
C13 S12 U2 90.7(15)
C13 S11 U2 86.2(17)
C4C S5C U1C 84.7(19)
C74 N73 U1 104(2)
C74 N73 C72 119(4)
C72 N73 U1 135(3)
N73 C74 H 117.7
N73 C74 C75 125(2)
C75 C74 H 117.6
C74 C75 N79 119.5(19)
C193 C75 C74 133(2)
C193 C75 N79 107.9(17)
C75B N74B C73B 116(4)
C75B N74B U1B 118(3)
C73B N74B U1B 125(3)
C40 N41 U2 137(2)
C42 N41 U2 102(3)
C42 N41 C40 120(3)
C53C N57C U2C 137(2)
C56C N57C U2C 121(2)
C56C N57C C53C 103(3)
C54C C53C N57C 109(3)
C48C C53C N57C 125(4)
C48C C53C C54C 121(4)
C53C C54C HA 129.0
C55C C54C C53C 102(3)
C55C C54C HA 129.0
C54C C55C HB 123.0
C56C C55C C54C 114(4)
C56C C55C HB 122.9
N57C C56C C58C 116(4)
C55C C56C N57C 107(4)
C55C C56C C58C 130(4)
C56 N57 U2 122(2)
C56 N57 C53 106.9(18)
C53 N57 U2 131(3)
C58 N59 U2 114(3)
C58 N59 C60 119(3)
C60 N59 U2 125(2)
N59 C58 HC 118.3
N59 C58 C56 123(3)
C56 C58 HC 118.3
N57 C56 C58 113(3)
N57 C56 C55 109.1(17)
C55 C56 C58 138(3)
C56 C55 HD 126.6
C56 C55 C54 106.9(15)
C54 C55 HD 126.5
C55 C54 HE 126.0
C53 C54 C55 108.1(15)
C53 C54 HE 125.9
N57 C53 C48 135(3)
C54 C53 N57 108.4(17)
C54 C53 C48 116(3)
C60B N59B U2B 128(3)
C58B N59B U2B 109(4)
C58B N59B C60B 121(5)
C43C N47C U2C 110(2)
C46C N47C U2C 141(2)
C46C N47C C43C 109(2)
N47C C43C C42C 124(3)
C44C C43C N47C 108(2)
C44C C43C C42C 127(3)
C43C C44C HF 126.3
C45C C44C C43C 107(3)
C45C C44C HF 126.3
C44C C45C HG 125.3
C44C C45C C46C 109(3)
C46C C45C HG 125.3
N47C C46C C48C 122(4)
C45C C46C N47C 107(2)
C45C C46C C48C 131(4)
C58C N59C U2C 111(3)
C60C N59C U2C 133(3)
C60C N59C C58C 115(4)
C43 N47 U2 107.0(17)
C43 N47 C46 107.2(18)
C46 N47 U2 136(2)
N47 C43 C42 118(3)
C44 C43 N47 107(2)
C44 C43 C42 133(2)
C43 C44 HH 126.6
C43 C44 C45 107(2)
C45 C44 HH 126.6
C44 C45 HI 125.5
C44 C45 C46 109(2)
C46 C45 HI 125.5
N47 C46 C48 115(2)
C45 C46 N47 105(2)
C45 C46 C48 126(3)
N74B C75B H75B 123.1
N74B C75B C76B 114(4)
C76B C75B H75B 123.1
HJ C52 HK 109.5
HJ C52 HL 109.5
HK C52 HL 109.5
C51 C52 HJ 109.7
C51 C52 HK 109.8
C51 C52 HL 109.0
C52 C51 HM 109.0
C52 C51 HN 109.3
C52 C51 C48 113(4)
HM C51 HN 107.8
C48 C51 HM 108.9
C48 C51 HN 109.0
C53 C48 C51 112(3)
C53 C48 C49 117(4)
C46 C48 C53 102(3)
C46 C48 C51 104(2)
C46 C48 C49 117(4)
C51 C48 C49 104(3)
C48 C49 HO 108.4
C48 C49 HP 108.2
HO C49 HP 107.4
C248 C49 C48 115(3)
C248 C49 HO 108.6
C248 C49 HP 108.6
C49 C248 HQ 111.2
C49 C248 HR 110.5
C49 C248 HS 111.2
HQ C248 HR 108.1
HQ C248 HS 107.9
HR C248 HS 107.9
C27B N26B C25B 111(4)
C27B N26B U1B 144(4)
C25B N26B U1B 105(2)
C27 N26 U1 126(3)
C25 N26 U1 116(3)
C25 N26 C27 117(4)
C79C N80C U1C 132(3)
C76C N80C U1C 116(3)
C76C N80C C79C 109(3)
N80C C79C C17C 123(4)
C118 C79C N80C 103(3)
C118 C79C C17C 131(4)
C79C C118 HT 124.7
C79C C118 C77C 110(4)
C77C C118 HT 124.9
C118 C77C HU 124.9
C76C C77C C118 110(4)
C76C C77C HU 125.1
N80C C76C C77C 108(3)
N80C C76C C255 122(4)
C77C C76C C255 130(4)
C76C C255 HV 120.2
N74C C255 C76C 120(3)
N74C C255 HV 120.1
C255 N74C U1C 107(2)
C255 N74C C73C 115(3)
C73C N74C U1C 131(2)
N74C C73C C67C 116(3)
C72C C73C N74C 121(4)
C72C C73C C67C 123(4)
C23C N24C U1C 117(2)
C23C N24C C20C 107(3)
C20C N24C U1C 135(3)
N24C C23C C25C 121(3)
N24C C23C C22C 117(4)
C22C C23C C25C 121(4)
C23C C25C HW 121.7
N26C C25C C23C 117(3)
N26C C25C HW 121.7
C25C N26C U1C 118.4(19)
C25C N26C C27C 114(2)
C27C N26C U1C 127(2)
N26C C27C C32C 121(3)
C28C C27C N26C 120(3)
C28C C27C C32C 119(3)
C23C C22C HX 132.7
C23C C22C C21C 95(5)
C21C C22C HX 132.7
C22C C21C HY 125.3
C20C C21C C22C 109(4)
C20C C21C HY 125.4
C21C C20C N24C 110(4)
C17C C20C N24C 145(6)
C17C C20C C21C 105(5)
C20 N24 U1 136(4)
C20 N24 C23 111(4)
C23 N24 U1 113(3)
N24 C20 C17 129(5)
N24 C20 C0AA 118(6)
C0AA C20 C17 109(5)
C23 C22 HZ 126.3
C0AA C22 HZ 126.3
C0AA C22 C23 107(5)
N24 C23 C22 101(4)
N24 C23 C25 120(4)
C25 C23 C22 139(4)
C23B N24B U1B 110(3)
C20B N24B C23B 108(4)
C20B N24B U1B 138(3)
N24B C23B C22B 112(5)
C25B C23B N24B 126(4)
C25B C23B C22B 122(5)
C23B C22B H22B 131.8
C23B C22B C21B 96(6)
C21B C22B H22B 131.9
C22B C21B H21B 124.2
C20B C21B C22B 111(6)
C20B C21B H21B 124.3
N24B C20B C21B 110(5)
N24B C20B C17B 124(4)
C21B C20B C17B 119(5)
C72 C67 C66 121(6)
C72 C67 C68 119(6)
C66 C67 C68 120(5)
C39B C40B C34B 110(3)
N41B C40B C39B 127(4)
N41B C40B C34B 123(4)
C40B C39B H39B 116.7
C38B C39B C40B 126(4)
C38B C39B H39B 116.8
C39B C38B H38B 115.9
C39B C38B C37B 128(4)
C37B C38B H38B 116.0
C38B C37B H37B 127.2
C38B C37B C35B 106(3)
C35B C37B H37B 127.1
C34B C35B C37B 128(3)
C34B C35B C36B 120(4)
C36B C35B C37B 112(3)
C35B C34B C40B 122(3)
C35B C34B C33B 123(4)
C33B C34B C40B 115(4)
C65C C66C H0AA 117.6
C67C C66C H0AA 117.6
C67C C66C C65C 125(5)
C66C C65C C64C 117(4)
C66C C65C C60C 130(4)
C60C C65C C64C 113(4)
C40C N41C U2C 126(2)
C42C N41C U2C 115(3)
C42C N41C C40C 119(4)
C30 C31 C36 103(4)
C32 C31 C36 126(5)
C32 C31 C30 131(5)
N26B C27B C28B 125(4)
N26B C27B C32B 122(4)
C28B C27B C32B 110(3)
C27B C28B H28B 116.7
C29B C28B C27B 126(4)
C29B C28B H28B 116.8
C28B C29B H29B 116.4
C28B C29B C30B 127(4)
C30B C29B H29B 116.6
C29B C30B H30B 126.8
C29B C30B C31B 106(3)
C31B C30B H30B 126.8
C32B C31B C30B 128(3)
C32B C31B C36B 121(4)
C36B C31B C30B 111(4)
C31B C32B C27B 121(3)
C31B C32B C33B 123(4)
C33B C32B C27B 115(3)
S12 C13 S11 121(2)
S12 C13 S14 122(3)
S11 C13 S14 116(4)
C71B C72B H72B 120.2
C73B C72B H72B 120.3
C73B C72B C71B 120(4)
C34C C33C H1AA 120.5
C34C C33C C32C 119(4)
C32C C33C H1AA 120.5
N59B C60B C61B 109(4)
C65B C60B N59B 124(4)
C65B C60B C61B 128(4)
N26 C27 C32 123(4)
C28 C27 N26 114(4)
C28 C27 C32 123(4)
N41C C40C C34C 119(3)
C39C C40C N41C 120(3)
C39C C40C C34C 121(3)
C40C C39C H2AA 120.8
C40C C39C C38C 119(4)
C38C C39C H2AA 120.6
C39C C38C H3AA 119.7
C37C C38C C39C 121(4)
C37C C38C H3AA 119.4
C38C C37C H4AA 120.3
C35C C37C C38C 119(5)
C35C C37C H4AA 120.3
C37C C35C C34C 125(4)
C37C C35C C36C 119(4)
C34C C35C C36C 115(3)
C33C C34C C40C 118(3)
C33C C34C C35C 127(4)
C35C C34C C40C 114(3)
C40 C39 H5AA 118.4
C40 C39 C38 123(5)
C38 C39 H5AA 118.3
N41 C40 C34 120(4)
C39 C40 N41 120(4)
C39 C40 C34 120(4)
C64B C63B H63B 121.8
C62B C63B H63B 121.9
C62B C63B C64B 116(4)
C67C C68C C70C 118(4)
C69C C68C C67C 124(5)
C69C C68C C70C 117(4)
C56C C58C H6AA 120.3
N59C C58C C56C 119(4)
N59C C58C H6AA 120.5
H7AA C15 H8AA 89.0
H7AA C15 H9AA 89.6
H8AA C15 H9AA 88.5
C16 C15 H7AA 125.5
C16 C15 H8AA 126.9
C16 C15 H9AA 125.4
C15 C16 H0BA 108.9
C15 C16 H1BA 109.3
C15 C16 C17 113(4)
H0BA C16 H1BA 107.7
C17 C16 H0BA 108.7
C17 C16 H1BA 109.0
C16 C17 C20 104(4)
C254 C17 C20 122(4)
C254 C17 C16 104(3)
C78 C17 C20 109(3)
C78 C17 C16 115(3)
C78 C17 C254 103(3)
C17 C254 H2BA 108.8
C17 C254 H3BA 109.1
H2BA C254 H3BA 107.8
C222 C254 C17 113(3)
C222 C254 H2BA 109.7
C222 C254 H3BA 108.5
C254 C222 H4BA 126.4
C254 C222 H5BA 126.5
C254 C222 H6BA 128.2
H4BA C222 H5BA 88.0
H4BA C222 H6BA 87.7
H5BA C222 H6BA 86.7
C64C C63C H7BA 123.5
C64C C63C C62C 113(5)
C62C C63C H7BA 123.3
C63C C64C C65C 130(5)
C63C C64C C69C 119(5)
C69C C64C C65C 112(4)
C69B C64B C63B 123(4)
C69B C64B C65B 121(4)
C65B C64B C63B 116(4)
C40B N41B U2B 127(4)
C40B N41B C42B 131(5)
C42B N41B U2B 103(3)
C66C C67C C73C 123(5)
C66C C67C C68C 119(5)
C68C C67C C73C 117(4)
C63B C62B H62B 117.2
C61B C62B C63B 126(5)
C61B C62B H62B 117.2
C27C C28C H8BA 120.7
C27C C28C C29C 119(4)
C29C C28C H8BA 120.4
C28C C29C H9BA 119.9
C30C C29C C28C 120(4)
C30C C29C H9BA 119.7
C29C C30C H0CA 120.8
C31C C30C C29C 118(5)
C31C C30C H0CA 120.9
C30C C31C C32C 125(4)
C30C C31C C36C 126(4)
C32C C31C C36C 109(4)
C27C C32C C33C 120(3)
C31C C32C C27C 115(3)
C31C C32C C33C 123(4)
C31 C36 H1CA 121.0
C35 C36 C31 118(5)
C35 C36 H1CA 121.1
C46B C50B C53B 111(4)
C46B C50B C49B 117(5)
C53B C50B C49B 89(5)
C51B C50B C46B 107(5)
C51B C50B C53B 119(5)
C51B C50B C49B 114(5)
C64B C69B H69B 117.3
C68B C69B C64B 125(5)
C68B C69B H69B 117.3
C43B N47B U2B 110(2)
C43B N47B C46B 109.3(18)
C46B N47B U2B 137(2)
N47B C43B C44B 106.4(17)
C42B C43B N47B 118(3)
C42B C43B C44B 135(3)
C43B C44B H44B 125.7
C45B C44B C43B 108.6(15)
C45B C44B H44B 125.7
C44B C45B H45B 125.8
C46B C45B C44B 108.4(16)
C46B C45B H45B 125.8
N47B C46B C50B 130(4)
C45B C46B C50B 122(3)
C45B C46B N47B 107.0(17)
C34 C33 H2CA 117.6
C32 C33 H2CA 117.6
C32 C33 C34 125(4)
C75 N79 U1 115(2)
C75 N79 C78 107.2(14)
C78 N79 U1 133(2)
C78 C77 H3CA 126.9
C78 C77 C193 106.2(17)
C193 C77 H3CA 126.9
N79 C78 C17 127(3)
C77 C78 C17 120(3)
C77 C78 N79 108.5(16)
C20C C17C C79C 101(5)
C20C C17C C16C 122(5)
C20C C17C C105 120(6)
C16C C17C C79C 89(5)
C16C C17C C105 113(5)
C105 C17C C79C 103(4)
C17C C16C H4CA 109.4
C17C C16C H5CA 109.5
C17C C16C C148 111(4)
H4CA C16C H5CA 108.0
C148 C16C H4CA 109.4
C148 C16C H5CA 109.6
C16C C148 H6CA 109.9
C16C C148 H7CA 109.7
C16C C148 H8CA 109.6
H6CA C148 H7CA 109.2
H6CA C148 H8CA 109.2
H7CA C148 H8CA 109.2
C35C C36C C31C 124(4)
C35C C36C H9CA 118.0
C31C C36C H9CA 118.0
C66 C69 H0DA 125.6
C70 C69 H0DA 125.4
C70 C69 C66 109(6)
C40 C34 C35 114(4)
C33 C34 C40 125(4)
C33 C34 C35 119(4)
C60B C61B H61B 123.4
C62B C61B C60B 113(5)
C62B C61B H61B 123.6
C30 C29 H1DA 119.8
C28 C29 H1DA 120.0
C28 C29 C30 120(5)
N41 C42 C43 134(3)
N41 C42 H2DA 112.8
C43 C42 H2DA 112.7
S6C C4C S5C 120(5)
S6C C4C S3C 126(5)
S3C C4C S5C 114(3)
C66B C67B C68B 115(4)
C73B C67B C66B 128(4)
C73B C67B C68B 116(4)
C71B C70B H70B 112.7
C71B C70B C68B 135(5)
C68B C70B H70B 112.7
C67B C66B H66B 117.3
C65B C66B C67B 125(5)
C65B C66B H66B 117.2
C60B C65B C64B 120(4)
C60B C65B C66B 126(4)
C66B C65B C64B 114(4)
C72B C71B H71B 124.6
C70B C71B C72B 111(5)
C70B C71B H71B 124.5
C69B C68B C67B 119(4)
C70B C68B C69B 125(5)
C70B C68B C67B 116(4)
C72B C73B N74B 118(4)
C72B C73B C67B 123(4)
C67B C73B N74B 119(4)
N26 C25 C23 121(4)
N26 C25 H3DA 119.3
C23 C25 H3DA 119.3
S7 C9 S10 121(3)
S7 C9 S8 123(3)
S8 C9 S10 116(2)
C35B C36B H36B 121.0
C31B C36B C35B 118(4)
C31B C36B H36B 121.1
C34B C33B C32B 114(4)
C34B C33B H33B 122.8
C32B C33B H33B 122.8
N26B C25B H25B 117.7
C23B C25B N26B 125(4)
C23B C25B H25B 117.8
C70C C71C H4DA 119.2
C72C C71C H4DA 119.3
C72C C71C C70C 122(5)
N73 C72 C71 107(6)
C67 C72 N73 128(7)
C67 C72 C71 122(7)
C72 C71 H5DA 123.7
C70 C71 C72 113(6)
C70 C71 H5DA 123.6
C62C C61C H6DA 120.0
C60C C61C H6DA 120.2
C60C C61C C62C 120(5)
N41B C42B C43B 134(4)
N41B C42B H42B 112.8
C43B C42B H42B 112.8
C68C C69C C64C 121(4)
C68C C69C H7DA 119.3
C64C C69C H7DA 119.3
C31 C30 C29 109(4)
C31 C30 H8DA 125.7
C29 C30 H8DA 125.7
C68C C70C H9DA 121.9
C71C C70C C68C 116(5)
C71C C70C H9DA 121.9
C27 C28 H0EA 120.6
C29 C28 C27 119(4)
C29 C28 H0EA 120.3
C31 C32 C27 118(4)
C31 C32 C33 119(5)
C33 C32 C27 122(4)
C63C C62C H1EA 119.4
C61C C62C C63C 121(4)
C61C C62C H1EA 119.3
C36 C35 C34 112(4)
C37 C35 C36 122(5)
C37 C35 C34 125(4)
C67 C66 C69 126(6)
C67 C66 C65 125(5)
C65 C66 C69 108(5)
C67 C68 H2EA 120.6
C67 C68 C9H 119(5)
C9H C68 H2EA 120.3
S12C C13C S14C 121(3)
S12C C13C S11C 116(3)
S14C C13C S11C 123(3)
H16A C16B H16B 107.3
C17B C16B H16A 108.0
C17B C16B H16B 108.1
C17B C16B C15B 117(6)
C15B C16B H16A 108.2
C15B C16B H16B 107.6
C16B C17B C20B 122(5)
C16B C17B C18B 131(5)
C16B C17B C79B 99(5)
C18B C17B C20B 103(4)
C18B C17B C79B 92(4)
C79B C17B C20B 102(4)
C17B C18B H18A 100.6
C17B C18B H18B 100.2
C17B C18B C19B 146(6)
H18A C18B H18B 104.3
C19B C18B H18A 100.6
C19B C18B H18B 100.2
C35 C37 H3EA 120.3
C35 C37 C38 120(5)
C38 C37 H3EA 120.2
C79B N80B C76B 100(4)
C79B N80B U1B 142(4)
C76B N80B U1B 111(3)
N80B C79B C17B 117(4)
C78B C79B C17B 129(4)
C78B C79B N80B 111(4)
C79B C78B H78B 126.4
C79B C78B C77B 107(3)
C77B C78B H78B 126.5
C78B C77B H77B 127.6
C78B C77B C76B 105(3)
C76B C77B H77B 127.8
N80B C76B C75B 127(5)
C77B C76B C75B 120(5)
C77B C76B N80B 113(3)
C43C C42C H4EA 121.0
N41C C42C C43C 118(4)
N41C C42C H4EA 121.0
C56B N57B U2B 115(3)
C53B N57B U2B 138(3)
C53B N57B C56B 106(4)
N57B C56B C58B 117(5)
C55B C56B N57B 104(6)
C55B C56B C58B 138(7)
C56B C55B H55B 124.3
C56B C55B C54B 111(6)
C54B C55B H55B 124.7
C55B C54B H54B 132.4
C53B C54B C55B 95(5)
C53B C54B H54B 132.5
N57B C53B C50B 127(5)
C54B C53B C50B 110(5)
C54B C53B N57B 123(5)
C39 C38 H5EA 121.7
C37 C38 C39 117(5)
C37 C38 H5EA 121.7
C73C C72C H6EA 118.1
C71C C72C C73C 124(5)
C71C C72C H6EA 118.1
C66 C65 H7EA 118.7
C66 C65 C64 123(4)
C64 C65 H7EA 118.8
C60 C61 H8EA 120.0
C60 C61 C62 120.0
C62 C61 H8EA 120.0
C61 C60 N59 116(3)
C61 C60 C9H 120.0
C9H C60 N59 123(3)
C60 C9H C68 121(3)
C60 C9H C64 120.0
C64 C9H C68 119(3)
C9H C64 C65 114(3)
C63 C64 C65 126(3)
C63 C64 C9H 120.0
C64 C63 H9EA 120.0
C62 C63 C64 120.0
C62 C63 H9EA 120.0
C61 C62 H0FA 120.0
C63 C62 C61 120.0
C63 C62 H0FA 120.0
C69 C70 H1FA 117.6
C71 C70 C69 125(7)
C71 C70 H1FA 117.7
N59C C60C C65C 122(3)
N59C C60C C61C 115(4)
C61C C60C C65C 123(4)
N59B C58B C56B 124(6)
N59B C58B H58B 118.2
C56B C58B H58B 118.2
C53C C48C C46C 117(5)
C53C C48C C51C 116(6)
C53C C48C C50C 108(5)
C46C C48C C51C 111(5)
C46C C48C C50C 100(5)
C51C C48C C50C 104(5)
C48C C51C H2FA 109.4
C48C C51C H3FA 109.0
C48C C51C C52C 112(4)
H2FA C51C H3FA 107.9
C52C C51C H2FA 109.2
C52C C51C H3FA 109.1
C51C C52C H4FA 109.4
C51C C52C H5FA 109.4
C51C C52C H6FA 109.6
H4FA C52C H5FA 109.5
H4FA C52C H6FA 109.5
H5FA C52C H6FA 109.5
S7B U1B S9B 61.6(3)
S6B U1B S9B 130.9(3)
S6B U1B S7B 69.3(3)
S5B U1B S9B 159.9(4)
S5B U1B S7B 129.3(3)
S5B U1B S6B 62.9(3)
N74B U1B S9B 78.2(8)
N74B U1B S7B 76.0(8)
N74B U1B S6B 90.2(8)
N74B U1B S5B 88.0(8)
N74B U1B N26B 146.3(10)
N26B U1B S9B 83.2(8)
N26B U1B S7B 70.4(8)
N26B U1B S6B 81.0(8)
N26B U1B S5B 115.6(8)
N24B U1B S9B 88.0(8)
N24B U1B S7B 133.1(8)
N24B U1B S6B 128.9(8)
N24B U1B S5B 91.6(8)
N24B U1B N74B 135.0(11)
N24B U1B N26B 71.3(11)
N24B U1B N80B 65.1(15)
N80B U1B S9B 83.4(13)
N80B U1B S7B 135.9(12)
N80B U1B S6B 137.4(14)
N80B U1B S5B 78.2(13)
N80B U1B N74B 70.9(15)
N80B U1B N26B 134.6(16)
C50B C49B H49A 106.7
C50B C49B H49B 106.3
C50B C49B C180 123(6)
H49A C49B H49B 106.5
C180 C49B H49A 106.8
C180 C49B H49B 106.1
C49B C180 H18C 111.5
C49B C180 H18D 111.5
C49B C180 H18E 110.8
H18C C180 H18D 107.6
H18C C180 H18E 107.7
H18D C180 H18E 107.5
C18B C19B H19A 109.3
C18B C19B H19B 109.6
C18B C19B H19C 109.6
H19A C19B H19B 109.5
H19A C19B H19C 109.4
H19B C19B H19C 109.5
C48C C50C H7FA 106.4
C48C C50C H8FA 106.5
H7FA C50C H8FA 106.5
C49C C50C C48C 123(5)
C49C C50C H7FA 106.8
C49C C50C H8FA 106.4
C50C C49C H9FA 109.8
C50C C49C H0GA 109.3
C50C C49C H1GA 109.3
H9FA C49C H0GA 109.5
H9FA C49C H1GA 109.5
H0GA C49C H1GA 109.5
C16B C15B H15A 109.8
C16B C15B H15B 109.4
C16B C15B H15C 110.1
H15A C15B H15B 109.2
H15A C15B H15C 109.2
H15B C15B H15C 109.1
C50B C51B H51A 109.2
C50B C51B H51B 109.1
C50B C51B C52B 112(6)
H51A C51B H51B 107.8
C52B C51B H51A 109.2
C52B C51B H51B 108.9
C51B C52B H52A 109.7
C51B C52B H52B 109.5
C51B C52B H52C 109.3
H52A C52B H52B 109.4
H52A C52B H52C 109.4
H52B C52B H52C 109.4
C20 C0AA C22 100(6)
C20 C0AA H2GA 130.0
C22 C0AA H2GA 130.1
C75 C193 C77 106.7(18)
C75 C193 H3GA 126.8
C77 C193 H3GA 126.6
C17C C105 H4GA 96.6
C17C C105 H5GA 96.9
C17C C105 C1AA 158(6)
H4GA C105 H5GA 103.5
C1AA C105 H4GA 96.5
C1AA C105 H5GA 96.8
C105 C1AA H6GA 109.3
C105 C1AA H7GA 109.4
C105 C1AA H8GA 109.7
H6GA C1AA H7GA 109.5
H6GA C1AA H8GA 109.5
H7GA C1AA H8GA 109.5

loop_
_geom_bond_atom_site_label_1
_geom_bond_atom_site_label_2
_geom_bond_distance
U1C S8C 2.918(9)
U1C S7C 2.854(10)
U1C S6C 2.804(12)
U1C S5C 2.818(13)
U1C N80C 2.36(4)
U1C N74C 2.63(3)
U1C N24C 2.47(3)
U1C N26C 2.46(3)
U2C S8C 2.932(9)
U2C S10C 2.838(11)
U2C S12C 2.816(11)
U2C S11C 2.809(12)
U2C N57C 2.39(3)
U2C N47C 2.46(3)
U2C N59C 2.60(3)
U2C N41C 2.55(3)
U2B S9B 2.915(9)
U2B S10B 2.856(11)
U2B S11B 2.801(11)
U2B S12B 2.831(11)
U2B N59B 2.70(3)
U2B N41B 2.55(4)
U2B N47B 2.42(3)
U2B N57B 2.46(4)
U1 S7 2.808(14)
U1 S8 2.923(10)
U1 S6 2.800(13)
U1 S5 2.819(12)
U1 N73 2.71(5)
U1 N26 2.54(3)
U1 N24 2.45(4)
U1 N79 2.34(3)
U2 S10 2.882(13)
U2 S8 2.938(10)
U2 S12 2.773(13)
U2 S11 2.828(14)
U2 N41 2.55(4)
U2 N57 2.38(3)
U2 N59 2.50(4)
U2 N47 2.49(3)
S9B C8B 1.76(4)
S9B U1B 2.936(9)
C8B S10B 1.75(3)
C8B S7B 1.64(4)
S7B U1B 2.859(11)
S8C C9C 1.75(4)
C9C S10C 1.75(3)
C9C S7C 1.65(4)
S7 C9 1.63(4)
S10 C9 1.78(4)
S8 C9 1.69(5)
S14B C13B 1.68(3)
C13B S11B 1.65(3)
C13B S12B 1.82(4)
S6 C4 1.67(3)
C4 S5 1.83(4)
C4 S3 1.68(3)
S12C C13C 1.70(5)
S14C C13C 1.71(5)
S6C C4C 1.56(6)
S6B C4B 1.66(3)
S6B U1B 2.844(12)
C4B S5B 1.82(4)
C4B S3B 1.68(3)
S5B U1B 2.746(11)
S11C C13C 1.75(6)
S12 C13 1.58(6)
S11 C13 1.71(5)
S5C C4C 1.85(8)
S3C C4C 1.79(8)
S14 C13 1.76(4)
N73 C74 1.325(13)
N73 C72 1.38(9)
C74 H 0.9500
C74 C75 1.397(13)
C75 N79 1.400(10)
C75 C193 1.40(2)
N74B C75B 1.34(6)
N74B C73B 1.51(6)
N74B U1B 2.52(3)
N41 C40 1.37(5)
N41 C42 1.3200(14)
N57C C53C 1.51(6)
N57C C56C 1.41(6)
C53C C54C 1.404(14)
C53C C48C 1.38(8)
C54C HA 0.9500
C54C C55C 1.402(14)
C55C HB 0.9500
C55C C56C 1.394(14)
C56C C58C 1.51(7)
N57 C56 1.397(14)
N57 C53 1.400(12)
N59 C58 1.32(3)
N59 C60 1.58(4)
C58 HC 0.9500
C58 C56 1.40(3)
C56 C55 1.398(14)
C55 HD 0.9500
C55 C54 1.401(13)
C54 HE 0.9500
C54 C53 1.397(12)
C53 C48 1.511(13)
N59B C60B 1.42(6)
N59B C58B 1.23(7)
N47C C43C 1.40(2)
N47C C46C 1.39(2)
C43C C44C 1.39(2)
C43C C42C 1.45(6)
C44C HF 0.9500
C44C C45C 1.39(2)
C45C HG 0.9500
C45C C46C 1.39(2)
C46C C48C 1.41(8)
N59C C58C 1.42(6)
N59C C60C 1.38(5)
N47 C43 1.4000(14)
N47 C46 1.3999(14)
C43 C44 1.3899(14)
C43 C42 1.3999(15)
C44 HH 0.9500
C44 C45 1.3901(14)
C45 HI 0.9500
C45 C46 1.3900(14)
C46 C48 1.5102(14)
C75B H75B 0.9500
C75B C76B 1.46(7)
C52 HJ 0.9800
C52 HK 0.9800
C52 HL 0.9800
C52 C51 1.52(3)
C51 HM 0.9900
C51 HN 0.9900
C51 C48 1.5702(15)
C48 C49 1.5698(15)
C49 HO 0.9900
C49 HP 0.9900
C49 C248 1.52(3)
C248 HQ 0.9954
C248 HR 0.9944
C248 HS 0.9954
N26B C27B 1.29(6)
N26B C25B 1.44(5)
N26B U1B 2.59(3)
N26 C27 1.46(5)
N26 C25 1.20(5)
N80C C79C 1.51(7)
N80C C76C 1.35(7)
C79C C118 1.38(6)
C79C C17C 1.92(8)
C118 HT 0.9500
C118 C77C 1.38(3)
C77C HU 0.9500
C77C C76C 1.37(6)
C76C C255 1.40(4)
C255 HV 0.9500
C255 N74C 1.35(4)
N74C C73C 1.45(4)
C73C C67C 1.48(6)
C73C C72C 1.37(3)
N24C C23C 1.32(5)
N24C C20C 1.39(6)
C23C C25C 1.41(4)
C23C C22C 1.39(8)
C25C HW 0.9500
C25C N26C 1.36(4)
N26C C27C 1.46(3)
C27C C28C 1.34(5)
C27C C32C 1.51(4)
C22C HX 0.9500
C22C C21C 1.63(9)
C21C HY 0.9500
C21C C20C 1.29(9)
C20C C17C 1.27(8)
N24 C20 1.31(7)
N24 C23 1.36(6)
C20 C17 1.65(6)
C20 C0AA 1.40(9)
C22 HZ 0.9500
C22 C23 1.63(7)
C22 C0AA 1.42(9)
C23 C25 1.40(6)
N24B C23B 1.43(6)
N24B C20B 1.27(7)
N24B U1B 2.41(3)
C23B C22B 1.48(10)
C23B C25B 1.26(6)
C22B H22B 0.9500
C22B C21B 1.48(9)
C21B H21B 0.9500
C21B C20B 1.40(3)
C20B C17B 1.65(7)
C67 C72 1.19(8)
C67 C66 1.27(7)
C67 C68 1.35(7)
C40B C39B 1.47(6)
C40B C34B 1.52(5)
C40B N41B 1.23(5)
C39B H39B 0.9500
C39B C38B 1.27(5)
C38B H38B 0.9500
C38B C37B 1.47(5)
C37B H37B 0.9500
C37B C35B 1.55(5)
C35B C34B 1.30(5)
C35B C36B 1.53(6)
C34B C33B 1.40(6)
C66C H0AA 0.9500
C66C C65C 1.41(6)
C66C C67C 1.26(6)
C65C C64C 1.59(6)
C65C C60C 1.43(6)
N41C C40C 1.48(5)
N41C C42C 1.28(6)
C31 C36 1.49(7)
C31 C30 1.46(6)
C31 C32 1.26(6)
C27B C28B 1.47(6)
C27B C32B 1.52(5)
C28B H28B 0.9500
C28B C29B 1.27(5)
C29B H29B 0.9500
C29B C30B 1.47(5)
C30B H30B 0.9500
C30B C31B 1.54(5)
C31B C32B 1.30(5)
C31B C36B 1.36(6)
C32B C33B 1.51(6)
C72B H72B 0.9500
C72B C71B 1.54(7)
C72B C73B 1.30(6)
C33C H1AA 0.9500
C33C C34C 1.28(5)
C33C C32C 1.52(5)
C60B C61B 1.52(7)
C60B C65B 1.30(6)
C27 C28 1.41(6)
C27 C32 1.49(6)
C40C C39C 1.34(5)
C40C C34C 1.50(4)
C39C H2AA 0.9500
C39C C38C 1.42(5)
C38C H3AA 0.9500
C38C C37C 1.36(6)
C37C H4AA 0.9500
C37C C35C 1.33(6)
C35C C34C 1.37(5)
C35C C36C 1.42(5)
C39 H5AA 0.9500
C39 C40 1.26(7)
C39 C38 1.53(8)
C40 C34 1.50(6)
C63B H63B 0.9500
C63B C64B 1.59(6)
C63B C62B 1.45(6)
C68C C67C 1.39(7)
C68C C69C 1.36(6)
C68C C70C 1.67(7)
C58C H6AA 0.9500
C15 H7AA 1.1416
C15 H8AA 1.1536
C15 H9AA 1.1379
C15 C16 1.52(4)
C16 H0BA 0.9900
C16 H1BA 0.9900
C16 C17 1.57(3)
C17 C254 1.565(12)
C17 C78 1.55(2)
C254 H2BA 0.9900
C254 H3BA 0.9900
C254 C222 1.54(4)
C222 H4BA 1.1510
C222 H5BA 1.1517
C222 H6BA 1.1704
C63C H7BA 0.9500
C63C C64C 1.18(6)
C63C C62C 1.62(7)
C64C C69C 1.43(6)
C64B C69B 1.38(6)
C64B C65B 1.51(6)
N41B C42B 1.28(6)
C62B H62B 0.9500
C62B C61B 1.43(7)
C28C H8BA 0.9500
C28C C29C 1.42(5)
C29C H9BA 0.9500
C29C C30C 1.36(6)
C30C H0CA 0.9500
C30C C31C 1.34(6)
C31C C32C 1.37(5)
C31C C36C 1.61(6)
C36 H1CA 0.9500
C36 C35 1.45(7)
C50B C46B 1.50(6)
C50B C53B 1.54(8)
C50B C49B 1.62(9)
C50B C51B 1.47(8)
C69B H69B 0.9500
C69B C68B 1.37(6)
N47B C43B 1.393(13)
N47B C46B 1.393(14)
C43B C44B 1.396(13)
C43B C42B 1.33(5)
C44B H44B 0.9500
C44B C45B 1.389(13)
C45B H45B 0.9500
C45B C46B 1.388(14)
C33 H2CA 0.9500
C33 C34 1.44(6)
C33 C32 1.29(6)
N79 C78 1.401(10)
C77 H3CA 0.9500
C77 C78 1.397(10)
C77 C193 1.42(2)
C17C C16C 1.42(6)
C17C C105 1.53(3)
C16C H4CA 0.9900
C16C H5CA 0.9900
C16C C148 1.58(6)
C148 H6CA 0.9831
C148 H7CA 0.9831
C148 H8CA 0.9831
C36C H9CA 0.9500
C69 H0DA 0.9500
C69 C66 1.55(9)
C69 C70 1.43(9)
C34 C35 1.53(6)
C61B H61B 0.9500
C29 H1DA 0.9500
C29 C30 1.67(7)
C29 C28 1.39(7)
C42 H2DA 0.9500
C67B C66B 1.48(7)
C67B C68B 1.49(6)
C67B C73B 1.36(6)
C70B H70B 0.9500
C70B C71B 1.23(7)
C70B C68B 1.26(6)
C66B H66B 0.9500
C66B C65B 1.42(6)
C71B H71B 0.9500
C25 H3DA 0.9500
C36B H36B 0.9500
C33B H33B 0.9500
C25B H25B 0.9500
C71C H4DA 0.9500
C71C C70C 1.37(7)
C71C C72C 1.36(7)
C72 C71 1.62(10)
C71 H5DA 0.9500
C71 C70 1.30(9)
C61C H6DA 0.9500
C61C C62C 1.40(7)
C61C C60C 1.38(3)
C42B H42B 0.9500
C69C H7DA 0.9500
C30 H8DA 0.9500
C70C H9DA 0.9500
C28 H0EA 0.9500
C62C H1EA 0.9500
C35 C37 1.27(6)
C66 C65 1.42(7)
C68 H2EA 0.9500
C68 C9H 1.61(7)
C16B H16A 0.9900
C16B H16B 0.9900
C16B C17B 1.27(7)
C16B C15B 1.72(10)
C17B C18B 1.42(7)
C17B C79B 1.61(6)
C18B H18A 0.9900
C18B H18B 0.9900
C18B C19B 1.45(8)
C37 H3EA 0.9500
C37 C38 1.44(7)
N80B C79B 1.43(3)
N80B C76B 1.45(8)
N80B U1B 2.42(5)
C79B C78B 1.39(3)
C78B H78B 0.9500
C78B C77B 1.41(3)
C77B H77B 0.9500
C77B C76B 1.41(3)
C42C H4EA 0.9500
N57B C56B 1.43(7)
N57B C53B 1.37(7)
C56B C55B 1.393(14)
C56B C58B 1.57(8)
C55B H55B 0.9500
C55B C54B 1.62(11)
C54B H54B 0.9500
C54B C53B 1.29(8)
C38 H5EA 0.9500
C72C H6EA 0.9500
C65 H7EA 0.9500
C65 C64 1.46(5)
C61 H8EA 0.9500
C61 C60 1.3900
C61 C62 1.3900
C60 C9H 1.3900
C9H C64 1.3900
C64 C63 1.3900
C63 H9EA 0.9500
C63 C62 1.3900
C62 H0FA 0.9500
C70 H1FA 0.9500
C58B H58B 0.9500
C48C C51C 1.42(6)
C48C C50C 1.65(8)
C51C H2FA 0.9900
C51C H3FA 0.9900
C51C C52C 1.58(6)
C52C H4FA 0.9800
C52C H5FA 0.9800
C52C H6FA 0.9800
C49B H49A 0.9900
C49B H49B 0.9900
C49B C180 1.73(8)
C180 H18C 1.0017
C180 H18D 1.0018
C180 H18E 1.0005
C19B H19A 0.9802
C19B H19B 0.9802
C19B H19C 0.9802
C50C H7FA 0.9900
C50C H8FA 0.9900
C50C C49C 1.514(14)
C49C H9FA 0.9800
C49C H0GA 0.9800
C49C H1GA 0.9800
C15B H15A 0.9836
C15B H15B 0.9834
C15B H15C 0.9836
C51B H51A 0.9900
C51B H51B 0.9900
C51B C52B 1.73(8)
C52B H52A 0.9804
C52B H52B 0.9804
C52B H52C 0.9804
C0AA H2GA 0.9500
C193 H3GA 0.9500
C105 H4GA 0.9900
C105 H5GA 0.9900
C105 C1AA 1.53(3)
C1AA H6GA 0.9800
C1AA H7GA 0.9800
C1AA H8GA 0.9800

loop_
_geom_torsion_atom_site_label_1
_geom_torsion_atom_site_label_2
_geom_torsion_atom_site_label_3
_geom_torsion_atom_site_label_4
_geom_torsion
U1C S8C C9C S10C 179(3)
U1C S8C C9C S7C 3(3)
U1C S6C C4C S5C -13(3)
U1C S6C C4C S3C 168(3)
U1C S5C C4C S6C 13(3)
U1C S5C C4C S3C -168(3)
U1C N80C C79C C118 155(3)
U1C N80C C79C C17C -43(5)
U1C N80C C76C C77C -159(3)
U1C N80C C76C C255 17(5)
U1C N74C C73C C67C 97(4)
U1C N74C C73C C72C -80(5)
U1C N24C C23C C25C 0(5)
U1C N24C C23C C22C -174(4)
U1C N24C C20C C21C -176(4)
U1C N24C C20C C17C 16(11)
U1C N26C C27C C28C 84(5)
U1C N26C C27C C32C -99(4)
U2C S8C C9C S10C 1(3)
U2C S8C C9C S7C -175(3)
U2C S12C C13C S14C 163(3)
U2C S12C C13C S11C -18(2)
U2C S11C C13C S12C 18(2)
U2C S11C C13C S14C -163(3)
U2C N57C C53C C54C -164(3)
U2C N57C C53C C48C -8(8)
U2C N57C C56C C55C 171(3)
U2C N57C C56C C58C 18(5)
U2C N47C C43C C44C 171(3)
U2C N47C C43C C42C -22(6)
U2C N47C C46C C45C -167(5)
U2C N47C C46C C48C 7(8)
U2C N59C C58C C56C 17(5)
U2C N59C C60C C65C -96(5)
U2C N59C C60C C61C 83(5)
U2C N41C C40C C39C -84(5)
U2C N41C C40C C34C 107(4)
U2C N41C C42C C43C -2(5)
U2B S9B C8B S10B -5(3)
U2B S9B C8B S7B -180(3)
U2B N59B C60B C61B 98(4)
U2B N59B C60B C65B -88(5)
U2B N59B C58B C56B 28(7)
U2B N41B C42B C43B -4(7)
U2B N47B C43B C44B 169(3)
U2B N47B C43B C42B -18(5)
U2B N47B C46B C50B 31(10)
U2B N47B C46B C45B -161(4)
U2B N57B C56B C55B 161(5)
U2B N57B C56B C58B -10(7)
U2B N57B C53B C50B 31(9)
U2B N57B C53B C54B -154(5)
U1 S7 C9 S10 176(2)
U1 S7 C9 S8 2(2)
U1 S8 C9 S7 -2(2)
U1 S8 C9 S10 -176.6(19)
U1 S6 C4 S5 -19(3)
U1 S6 C4 S3 166(4)
U1 N73 C74 C75 -15(7)
U1 N73 C72 C67 79(7)
U1 N73 C72 C71 -84(6)
U1 N26 C27 C28 88(4)
U1 N26 C27 C32 -98(4)
U1 N26 C25 C23 -14(5)
U1 N24 C20 C17 2(9)
U1 N24 C20 C0AA 155(5)
U1 N24 C23 C22 -170(3)
U1 N24 C23 C25 17(5)
U1 N79 C78 C17 -50(8)
U1 N79 C78 C77 154(4)
U2 S10 C9 S7 -179(2)
U2 S10 C9 S8 -4(2)
U2 S8 C9 S7 178(2)
U2 S8 C9 S10 3.8(19)
U2 S12 C13 S11 -4(3)
U2 S12 C13 S14 -176(3)
U2 S11 C13 S12 4(3)
U2 S11 C13 S14 176(3)
U2 N41 C40 C39 -83(6)
U2 N41 C40 C34 106(5)
U2 N41 C42 C43 2(7)
U2 N57 C56 C58 0(8)
U2 N57 C56 C55 177(4)
U2 N57 C53 C54 -171(4)
U2 N57 C53 C48 -4(11)
U2 N59 C58 C56 15(8)
U2 N59 C60 C61 68(3)
U2 N59 C60 C9H -101(3)
U2 N47 C43 C44 171(3)
U2 N47 C43 C42 -23(5)
U2 N47 C46 C45 -163(3)
U2 N47 C46 C48 55(6)
S9B C8B S10B U2B 5(3)
S9B C8B S7B U1B 0(3)
S10B C8B S7B U1B -174(3)
S7B C8B S10B U2B 180(3)
S8C C9C S10C U2C -1(3)
S8C C9C S7C U1C -3(3)
S10C C9C S7C U1C -179(3)
S7C C9C S10C U2C 175(3)
S14B C13B S11B U2B -172(3)
S14B C13B S12B U2B 172(3)
S11B C13B S12B U2B -5(3)
S12B C13B S11B U2B 5(3)
S6 C4 S5 U1 19(3)
S3 C4 S5 U1 -165(3)
S6B C4B S5B U1B -4(3)
S3B C4B S5B U1B 172(3)
N73 C74 C75 N79 -7(10)
N73 C74 C75 C193 170(6)
N73 C72 C71 C70 -178(5)
C74 N73 C72 C67 -122(5)
C74 N73 C72 C71 75(6)
C74 C75 N79 U1 30(7)
C74 C75 N79 C78 -173(6)
C74 C75 C193 C77 165(7)
C75 N79 C78 C17 159(5)
C75 N79 C78 C77 3(7)
N74B C75B C76B N80B 4(9)
N74B C75B C76B C77B 171(5)
N41 C40 C34 C33 -16(7)
N41 C40 C34 C35 -177(4)
N57C C53C C54C C55C -20(6)
N57C C53C C48C C46C 35(8)
N57C C53C C48C C51C 168(5)
N57C C53C C48C C50C -76(7)
N57C C56C C58C N59C -24(7)
C53C N57C C56C C55C -15(5)
C53C N57C C56C C58C -168(4)
C53C C54C C55C C56C 11(7)
C53C C48C C51C C52C -78(7)
C53C C48C C50C C49C 178(6)
C54C C53C C48C C46C -171(5)
C54C C53C C48C C51C -38(8)
C54C C53C C48C C50C 78(6)
C54C C55C C56C N57C 3(6)
C54C C55C C56C C58C 151(5)
C55C C56C C58C N59C -169(5)
C56C N57C C53C C54C 23(5)
C56C N57C C53C C48C 180(5)
N57 C56 C55 C54 -7(8)
N57 C53 C48 C46 45(8)
N57 C53 C48 C51 156(7)
N57 C53 C48 C49 -84(8)
N59 C58 C56 N57 -10(9)
N59 C58 C56 C55 174(7)
N59 C60 C9H C68 -11(4)
N59 C60 C9H C64 169(4)
C58 N59 C60 C61 -94(5)
C58 N59 C60 C9H 97(5)
C58 C56 C55 C54 168(8)
C56 N57 C53 C54 0(8)
C56 N57 C53 C48 168(6)
C56 C55 C54 C53 7(8)
C55 C54 C53 N57 -5(8)
C55 C54 C53 C48 -175(5)
C54 C53 C48 C46 -148(5)
C54 C53 C48 C51 -37(7)
C54 C53 C48 C49 83(6)
C53 N57 C56 C58 -172(6)
C53 N57 C56 C55 4(8)
C53 C48 C49 C248 -26(8)
N59B C60B C61B C62B -173(4)
N59B C60B C65B C64B 174(4)
N59B C60B C65B C66B 2(7)
N47C C43C C44C C45C 0(6)
N47C C43C C42C N41C 17(7)
N47C C46C C48C C53C -34(8)
N47C C46C C48C C51C -170(5)
N47C C46C C48C C50C 82(6)
C43C N47C C46C C45C 6(6)
C43C N47C C46C C48C 179(5)
C43C C44C C45C C46C 3(7)
C44C C43C C42C N41C -178(5)
C44C C45C C46C N47C -5(7)
C44C C45C C46C C48C -178(6)
C45C C46C C48C C53C 138(6)
C45C C46C C48C C51C 2(9)
C45C C46C C48C C50C -107(7)
C46C N47C C43C C44C -4(6)
C46C N47C C43C C42C 164(4)
C46C C48C C51C C52C 58(8)
C46C C48C C50C C49C 56(7)
N47 C43 C44 C45 -8(6)
N47 C43 C42 N41 17(9)
N47 C46 C48 C53 -63(4)
N47 C46 C48 C51 -179(3)
N47 C46 C48 C49 66(5)
C43 N47 C46 C45 -23(5)
C43 N47 C46 C48 -166(3)
C43 C44 C45 C46 -7(6)
C44 C43 C42 N41 177(5)
C44 C45 C46 N47 19(5)
C44 C45 C46 C48 156(4)
C45 C46 C48 C53 164(5)
C45 C46 C48 C51 48(5)
C45 C46 C48 C49 -67(5)
C46 N47 C43 C44 20(5)
C46 N47 C43 C42 -175(4)
C46 C48 C49 C248 -147(6)
C75B N74B C73B C72B 90(5)
C75B N74B C73B C67B -97(5)
C52 C51 C48 C53 -65(6)
C52 C51 C48 C46 44(5)
C52 C51 C48 C49 167(5)
C51 C48 C49 C248 98(7)
N26B C27B C28B C29B -172(6)
N26B C27B C32B C31B 169(5)
N26B C27B C32B C33B -7(8)
N26 C27 C28 C29 176(4)
N26 C27 C32 C31 -175(4)
N26 C27 C32 C33 -4(7)
N80C C79C C118 C77C 2(2)
N80C C76C C255 N74C 7(6)
C79C N80C C76C C77C 3(3)
C79C N80C C76C C255 179(4)
C79C C118 C77C C76C 0(2)
C79C C17C C16C C148 -70(5)
C79C C17C C105 C1AA -152(16)
C118 C77C C76C N80C -2(3)
C118 C77C C76C C255 -178(5)
C77C C76C C255 N74C -178(4)
C76C N80C C79C C118 -3(2)
C76C N80C C79C C17C 159(4)
C76C C255 N74C U1C -23(5)
C76C C255 N74C C73C -179(4)
C255 N74C C73C C67C -115(4)
C255 N74C C73C C72C 68(6)
N74C C73C C67C C66C 12(7)
N74C C73C C67C C68C -177(4)
N74C C73C C72C C71C -178(4)
N24C C23C C25C N26C 0(6)
N24C C23C C22C C21C -13(6)
N24C C20C C17C C79C -24(10)
N24C C20C C17C C16C -119(9)
N24C C20C C17C C105 89(11)
C23C N24C C20C C21C -3(6)
C23C N24C C20C C17C -171(8)
C23C C25C N26C U1C 0(4)
C23C C25C N26C C27C 176(3)
C23C C22C C21C C20C 11(7)
C25C C23C C22C C21C 173(5)
C25C N26C C27C C28C -91(5)
C25C N26C C27C C32C 86(4)
N26C C27C C28C C29C -174(4)
N26C C27C C32C C33C -10(6)
N26C C27C C32C C31C -177(5)
C27C C28C C29C C30C -20(8)
C22C C23C C25C N26C 173(4)
C22C C21C C20C N24C -6(8)
C22C C21C C20C C17C 167(5)
C21C C20C C17C C79C 168(5)
C21C C20C C17C C16C 73(8)
C21C C20C C17C C105 -80(8)
C20C N24C C23C C25C -175(4)
C20C N24C C23C C22C 12(6)
C20C C17C C16C C148 32(9)
C20C C17C C105 C1AA 97(18)
N24 C20 C17 C16 -137(6)
N24 C20 C17 C254 105(6)
N24 C20 C17 C78 -14(7)
N24 C20 C0AA C22 20(8)
N24 C23 C25 N26 -2(7)
C20 N24 C23 C22 3(5)
C20 N24 C23 C25 -169(4)
C20 C17 C254 C222 -96(9)
C20 C17 C78 N79 37(6)
C20 C17 C78 C77 -169(5)
C22 C23 C25 N26 -171(5)
C23 N24 C20 C17 -169(5)
C23 N24 C20 C0AA -16(8)
C23 C22 C0AA C20 -16(6)
N24B C23B C22B C21B -8(6)
N24B C23B C25B N26B -5(8)
N24B C20B C17B C16B -47(8)
N24B C20B C17B C18B 155(6)
N24B C20B C17B C79B 61(7)
C23B N24B C20B C21B 10(7)
C23B N24B C20B C17B 161(5)
C23B C22B C21B C20B 13(7)
C22B C23B C25B N26B 176(5)
C22B C21B C20B N24B -16(8)
C22B C21B C20B C17B -169(5)
C21B C20B C17B C16B 101(7)
C21B C20B C17B C18B -56(7)
C21B C20B C17B C79B -151(5)
C20B N24B C23B C22B -1(6)
C20B N24B C23B C25B 180(5)
C20B C17B C18B C19B -22(12)
C20B C17B C79B N80B -23(6)
C20B C17B C79B C78B 135(7)
C67 C72 C71 C70 17(6)
C67 C66 C65 C64 -1(5)
C67 C68 C9H C60 174(3)
C67 C68 C9H C64 -6(6)
C40B C39B C38B C37B 3(9)
C40B C34B C33B C32B 180(4)
C40B N41B C42B C43B 179(6)
C39B C40B C34B C35B -3(7)
C39B C40B C34B C33B -178(4)
C39B C40B N41B U2B -74(7)
C39B C40B N41B C42B 102(7)
C39B C38B C37B C35B -4(7)
C38B C37B C35B C34B 1(7)
C38B C37B C35B C36B -178(4)
C37B C35B C34B C40B 2(8)
C37B C35B C34B C33B 177(5)
C37B C35B C36B C31B 177(4)
C35B C34B C33B C32B 5(7)
C34B C40B C39B C38B 1(8)
C34B C40B N41B U2B 105(6)
C34B C40B N41B C42B -79(8)
C34B C35B C36B C31B -2(7)
C66C C65C C64C C63C -175(5)
C66C C65C C64C C69C 0(6)
C66C C65C C60C N59C -5(8)
C66C C65C C60C C61C 177(5)
C65C C66C C67C C73C 179(5)
C65C C66C C67C C68C 9(8)
C65C C64C C69C C68C 7(6)
N41C C40C C39C C38C -177(4)
N41C C40C C34C C33C -2(6)
N41C C40C C34C C35C 175(4)
C31 C36 C35 C34 -6(7)
C31 C36 C35 C37 172(5)
C27B N26B C25B C23B 174(5)
C27B C28B C29B C30B 7(10)
C27B C32B C33B C34B 176(5)
C28B C27B C32B C31B 9(7)
C28B C27B C32B C33B -167(4)
C28B C29B C30B C31B 2(9)
C29B C30B C31B C32B -5(8)
C29B C30B C31B C36B 176(5)
C30B C31B C32B C27B -1(8)
C30B C31B C32B C33B 175(5)
C30B C31B C36B C35B -173(5)
C31B C32B C33B C34B 0(7)
C32B C27B C28B C29B -12(8)
C32B C31B C36B C35B 7(7)
C60B N59B C58B C56B -169(5)
C27 N26 C25 C23 -179(4)
C40C N41C C42C C43C 178(4)
C40C C39C C38C C37C 11(8)
C39C C40C C34C C33C -172(4)
C39C C40C C34C C35C 6(6)
C39C C38C C37C C35C -10(9)
C38C C37C C35C C34C 8(9)
C38C C37C C35C C36C 178(5)
C37C C35C C34C C33C 172(5)
C37C C35C C34C C40C -5(7)
C37C C35C C36C C31C -178(5)
C34C C33C C32C C27C 178(4)
C34C C33C C32C C31C -16(7)
C34C C40C C39C C38C -8(7)
C34C C35C C36C C31C -6(6)
C39 C40 C34 C33 173(5)
C39 C40 C34 C35 12(6)
C40 N41 C42 C43 175(5)
C40 C39 C38 C37 15(8)
C40 C34 C35 C36 172(4)
C40 C34 C35 C37 -6(7)
C63B C64B C69B C68B 179(4)
C63B C64B C65B C60B 7(6)
C63B C64B C65B C66B 180(4)
C63B C62B C61B C60B -7(7)
C58C N59C C60C C65C 99(5)
C58C N59C C60C C61C -83(5)
C15 C16 C17 C20 107(8)
C15 C16 C17 C254 -124(8)
C15 C16 C17 C78 -12(9)
C16 C17 C254 C222 146(9)
C16 C17 C78 N79 153(5)
C16 C17 C78 C77 -53(6)
C17 C20 C0AA C22 179(4)
C254 C17 C78 N79 -94(5)
C254 C17 C78 C77 60(6)
C63C C64C C69C C68C -178(5)
C64C C65C C60C N59C 169(4)
C64C C65C C60C C61C -9(6)
C64C C63C C62C C61C 2(7)
C64B C63B C62B C61B 3(7)
C64B C69B C68B C67B 0(8)
C64B C69B C68B C70B 179(5)
N41B C40B C39B C38B -180(6)
N41B C40B C34B C35B 177(5)
N41B C40B C34B C33B 2(8)
C67C C73C C72C C71C 6(8)
C67C C66C C65C C64C -7(7)
C67C C66C C65C C60C 166(5)
C67C C68C C69C C64C -7(8)
C67C C68C C70C C71C -3(7)
C62B C63B C64B C69B -174(5)
C62B C63B C64B C65B -2(6)
C28C C27C C32C C33C 167(5)
C28C C27C C32C C31C 0(7)
C28C C29C C30C C31C 21(9)
C29C C30C C31C C32C -13(11)
C29C C30C C31C C36C 173(6)
C30C C31C C32C C27C 2(10)
C30C C31C C32C C33C -164(6)
C30C C31C C36C C35C 175(6)
C32C C27C C28C C29C 9(7)
C32C C33C C34C C40C -173(4)
C32C C33C C34C C35C 10(7)
C32C C31C C36C C35C 0(7)
C36 C31 C30 C29 -176(4)
C36 C31 C32 C27 -180(5)
C36 C31 C32 C33 9(8)
C36 C35 C37 C38 -174(5)
C69B C64B C65B C60B 179(5)
C69B C64B C65B C66B -7(6)
N47B C43B C44B C45B -6(6)
N47B C43B C42B N41B 17(9)
C43B N47B C46B C50B -174(6)
C43B N47B C46B C45B -6(7)
C43B C44B C45B C46B 2(7)
C44B C43B C42B N41B -173(5)
C44B C45B C46B C50B 171(5)
C44B C45B C46B N47B 2(8)
C46B C50B C53B N57B -15(8)
C46B C50B C53B C54B 170(5)
C46B C50B C49B C180 49(9)
C46B C50B C51B C52B -77(7)
C46B N47B C43B C44B 7(6)
C46B N47B C43B C42B 179(5)
C33 C34 C35 C36 10(6)
C33 C34 C35 C37 -168(5)
N79 C75 C193 C77 -17(7)
C78 C17 C254 C222 26(9)
C78 C77 C193 C75 19(6)
C17C C79C C118 C77C -158(4)
C16C C17C C105 C1AA -58(19)
C36C C35C C34C C33C 1(7)
C36C C35C C34C C40C -176(4)
C36C C31C C32C C27C 177(4)
C36C C31C C32C C33C 10(8)
C69 C66 C65 C64 180(4)
C34 C33 C32 C31 -5(8)
C34 C33 C32 C27 -175(4)
C34 C35 C37 C38 4(7)
C61B C60B C65B C64B -13(7)
C61B C60B C65B C66B 175(5)
C42 N41 C40 C39 107(6)
C42 N41 C40 C34 -64(6)
C42 C43 C44 C45 -170(5)
C67B C66B C65B C60B 175(5)
C67B C66B C65B C64B 3(7)
C66B C67B C68B C69B -5(6)
C66B C67B C68B C70B 176(4)
C66B C67B C73B N74B 12(7)
C66B C67B C73B C72B -175(5)
C65B C60B C61B C62B 13(7)
C65B C64B C69B C68B 6(8)
C71B C72B C73B N74B 175(4)
C71B C72B C73B C67B 2(7)
C71B C70B C68B C69B 175(6)
C71B C70B C68B C67B -6(9)
C68B C67B C66B C65B 3(7)
C68B C67B C73B N74B -171(4)
C68B C67B C73B C72B 2(7)
C68B C70B C71B C72B 9(9)
C73B N74B C75B C76B -175(4)
C73B C72B C71B C70B -7(7)
C73B C67B C66B C65B -180(5)
C73B C67B C68B C69B 178(4)
C73B C67B C68B C70B -1(6)
C25 N26 C27 C28 -109(4)
C25 N26 C27 C32 65(6)
C36B C35B C34B C40B -179(5)
C36B C35B C34B C33B -4(8)
C36B C31B C32B C27B 178(5)
C36B C31B C32B C33B -7(7)
C25B N26B C27B C28B -128(6)
C25B N26B C27B C32B 75(6)
C25B C23B C22B C21B 172(5)
C72 N73 C74 C75 -180(7)
C72 C67 C66 C69 0(3)
C72 C67 C66 C65 -179(3)
C72 C67 C68 C9H -178(3)
C72 C71 C70 C69 -23(8)
C42B C43B C44B C45B -176(6)
C69C C68C C67C C73C -173(5)
C69C C68C C67C C66C -1(8)
C69C C68C C70C C71C 170(5)
C30 C31 C36 C35 -179(5)
C30 C31 C32 C27 -5(8)
C30 C31 C32 C33 -176(5)
C30 C29 C28 C27 2(7)
C70C C68C C67C C73C 0(7)
C70C C68C C67C C66C 171(5)
C70C C68C C69C C64C -179(4)
C70C C71C C72C C73C -10(9)
C28 C27 C32 C31 -1(7)
C28 C27 C32 C33 169(4)
C28 C29 C30 C31 -7(7)
C32 C31 C36 C35 -3(8)
C32 C31 C30 C29 9(7)
C32 C27 C28 C29 2(7)
C32 C33 C34 C40 -165(5)
C32 C33 C34 C35 -5(7)
C62C C63C C64C C65C -7(8)
C62C C63C C64C C69C 179(4)
C62C C61C C60C N59C -173(4)
C62C C61C C60C C65C 6(8)
C35 C37 C38 C39 -8(7)
C66 C67 C72 N73 -167(5)
C66 C67 C72 C71 -6(3)
C66 C67 C68 C9H 7(6)
C66 C69 C70 C71 17(8)
C66 C65 C64 C9H 2(5)
C66 C65 C64 C63 -177(3)
C68 C67 C72 N73 17(5)
C68 C67 C72 C71 178(4)
C68 C67 C66 C69 176(4)
C68 C67 C66 C65 -4(5)
C68 C9H C64 C65 1(4)
C68 C9H C64 C63 180(4)
C16B C17B C18B C19B -177(9)
C16B C17B C79B N80B 102(6)
C16B C17B C79B C78B -100(8)
C17B C79B C78B C77B 176(6)
C18B C17B C79B N80B -127(5)
C18B C17B C79B C78B 32(8)
N80B C79B C78B C77B -25(8)
C79B C17B C18B C19B 80(11)
C79B N80B C76B C75B 158(6)
C79B N80B C76B C77B -9(8)
C79B C78B C77B C76B 17(8)
C78B C77B C76B C75B -173(6)
C78B C77B C76B N80B -4(8)
C76B N80B C79B C17B -177(5)
C76B N80B C79B C78B 20(7)
C42C C43C C44C C45C -167(5)
C42C N41C C40C C39C 96(5)
C42C N41C C40C C34C -73(5)
N57B C56B C55B C54B 5(8)
N57B C56B C58B N59B -15(10)
C56B N57B C53B C50B -163(6)
C56B N57B C53B C54B 12(8)
C56B C55B C54B C53B 1(8)
C55B C56B C58B N59B 178(8)
C55B C54B C53B C50B 168(5)
C55B C54B C53B N57B -8(7)
C53B C50B C46B N47B -13(9)
C53B C50B C46B C45B 180(6)
C53B C50B C49B C180 -64(8)
C53B C50B C51B C52B 49(8)
C53B N57B C56B C55B -9(7)
C53B N57B C56B C58B -180(5)
C38 C39 C40 N41 172(5)
C38 C39 C40 C34 -17(8)
C72C C73C C67C C66C -172(5)
C72C C73C C67C C68C -1(7)
C72C C71C C70C C68C 8(7)
C65 C64 C63 C62 178(4)
C61 C60 C9H C68 -180(4)
C61 C60 C9H C64 0.0
C60 N59 C58 C56 178(5)
C60 C61 C62 C63 0.0
C60 C9H C64 C65 -178(3)
C60 C9H C64 C63 0.0
C9H C64 C63 C62 0.0
C64 C63 C62 C61 0.0
C62 C61 C60 N59 -169(3)
C62 C61 C60 C9H 0.0
C70 C69 C66 C67 -4(6)
C70 C69 C66 C65 176(4)
C60C N59C C58C C56C -174(4)
C60C C65C C64C C63C 11(7)
C60C C65C C64C C69C -175(4)
C60C C61C C62C C63C -1(8)
C58B N59B C60B C61B -61(6)
C58B N59B C60B C65B 113(6)
C58B C56B C55B C54B 173(8)
C48C C53C C54C C55C -178(5)
C51C C48C C50C C49C -59(8)
U1B S9B C8B S10B 175(3)
U1B S9B C8B S7B 0(3)
U1B S6B C4B S5B 4(3)
U1B S6B C4B S3B -172(3)
U1B N74B C75B C76B -8(6)
U1B N74B C73B C72B -76(5)
U1B N74B C73B C67B 98(4)
U1B N26B C27B C28B 61(9)
U1B N26B C27B C32B -96(6)
U1B N26B C25B C23B -11(5)
U1B N24B C23B C22B -161(4)
U1B N24B C23B C25B 19(6)
U1B N24B C20B C21B 162(3)
U1B N24B C20B C17B -47(9)
U1B N80B C79B C17B -34(9)
U1B N80B C79B C78B 163(6)
U1B N80B C76B C75B 1(8)
U1B N80B C76B C77B -166(5)
C49B C50B C46B N47B -113(7)
C49B C50B C46B C45B 81(8)
C49B C50B C53B N57B 103(6)
C49B C50B C53B C54B -72(6)
C49B C50B C51B C52B 152(6)
C50C C48C C51C C52C 165(6)
C15B C16B C17B C20B -58(8)
C15B C16B C17B C18B 93(8)
C15B C16B C17B C79B -168(5)
C51B C50B C46B N47B 118(7)
C51B C50B C46B C45B -49(8)
C51B C50B C53B N57B -140(6)
C51B C50B C53B C54B 45(7)
C51B C50B C49B C180 175(7)
C0AA C20 C17 C16 68(5)
C0AA C20 C17 C254 -50(6)
C0AA C20 C17 C78 -169(5)
C0AA C22 C23 N24 9(6)
C0AA C22 C23 C25 179(6)
C193 C75 N79 U1 -148(4)
C193 C75 N79 C78 9(7)
C193 C77 C78 C17 -172(4)
C193 C77 C78 N79 -14(6)
C105 C17C C16C C148 -174(6)
